data_2211995
loop_
_publ_author_name
'Liu, Y.-F.'
'Xia, H.-T.'
'Wang, D.-Q.'
'Yang, S.-P.'

_publ_section_title
Bis[6,6'-dimethoxy-2,2'-(ethane-1,2-diyldiiminodimethylene)diphenolato-\k^2^<i>N</i>,<i>N</i>',<i>O</i>,<i>O</i>']cerium(IV)
_journal_coeditor_code AT2196
_journal_issue 2
_journal_name_full 'Acta Crystallographica Section E'
_journal_page_first m484
_journal_page_last m486
_journal_paper_doi 10.1107/S1600536807000992
_journal_volume 63
_journal_year 2007
_chemical_formula_iupac '[Ce (C18 H22 N2 O4)2]'
_chemical_formula_moiety 'C36 H44 Ce N4 O8'
_chemical_formula_sum 'C36 H44 Ce N4 O8'
_chemical_formula_weight 800.87
_chemical_name_systematic
;
Bis[6,6'-dimethoxy-2,2'-(ethane-1,2-diyldiiminodimethylene)diphenol-
\k^2^N,N',O,O']cerium(IV)
;
_space_group_IT_number 14
_symmetry_cell_setting monoclinic
_symmetry_space_group_name_Hall '-P 2ybc'
_symmetry_space_group_name_H-M 'P 1 21/c 1'
_atom_sites_solution_hydrogens geom
_atom_sites_solution_primary direct
_atom_sites_solution_secondary difmap
_audit_creation_method SHELXL-97
_cell_angle_alpha 90.00
_cell_angle_beta 110.116(3)
_cell_angle_gamma 90.00
_cell_formula_units_Z 12
_cell_length_a 23.166(3)
_cell_length_b 17.803(2)
_cell_length_c 27.883(4)
_cell_measurement_reflns_used 9983
_cell_measurement_temperature 298(2)
_cell_measurement_theta_max 25.432
_cell_measurement_theta_min 2.288
_cell_volume 10798(2)
_computing_cell_refinement '<i>SAINT</i> (Siemens, 1996)'
_computing_data_collection '<i>SMART</i> (Siemens, 1996)'
_computing_data_reduction <i>SAINT</i>
_computing_molecular_graphics 'SHELXTL (Sheldrick, 1997b)'
_computing_publication_material SHELXTL
_computing_structure_refinement 'SHELXL97 (Sheldrick, 1997a)'
_computing_structure_solution 'SHELXS97 (Sheldrick, 1997a)'
_diffrn_ambient_temperature 298(2)
_diffrn_measured_fraction_theta_full 0.993
_diffrn_measured_fraction_theta_max 0.993
_diffrn_measurement_device_type 'Bruker SMART 1000 CCD area-detector'
_diffrn_measurement_method '\f and \w'
_diffrn_radiation_monochromator graphite
_diffrn_radiation_source 'fine-focus sealed tube'
_diffrn_radiation_type MoK\a
_diffrn_radiation_wavelength 0.71073
_diffrn_reflns_av_R_equivalents 0.0868
_diffrn_reflns_av_sigmaI/netI 0.1169
_diffrn_reflns_limit_h_max 25
_diffrn_reflns_limit_h_min -27
_diffrn_reflns_limit_k_max 15
_diffrn_reflns_limit_k_min -21
_diffrn_reflns_limit_l_max 33
_diffrn_reflns_limit_l_min -32
_diffrn_reflns_number 53789
_diffrn_reflns_theta_full 25.01
_diffrn_reflns_theta_max 25.01
_diffrn_reflns_theta_min 1.38
_diffrn_standards_decay_% 0
_diffrn_standards_number 0
_exptl_absorpt_coefficient_mu 1.320
_exptl_absorpt_correction_T_max 0.6774
_exptl_absorpt_correction_T_min 0.6270
_exptl_absorpt_correction_type multi-scan
_exptl_absorpt_process_details '(SADABS; Sheldrick, 1996)'
_exptl_crystal_colour 'dark red'
_exptl_crystal_density_diffrn 1.478
_exptl_crystal_density_method 'not measured'
_exptl_crystal_description block
_exptl_crystal_F_000 4920
_exptl_crystal_size_max 0.39
_exptl_crystal_size_mid 0.35
_exptl_crystal_size_min 0.32
_refine_diff_density_max 1.404
_refine_diff_density_min -1.021
_refine_ls_extinction_method none
_refine_ls_goodness_of_fit_ref 0.936
_refine_ls_hydrogen_treatment constr
_refine_ls_matrix_type fullcycle
_refine_ls_number_parameters 1328
_refine_ls_number_reflns 18893
_refine_ls_number_restraints 48
_refine_ls_restrained_S_all 0.937
_refine_ls_R_factor_all 0.1376
_refine_ls_R_factor_gt 0.0409
_refine_ls_shift/su_max 0.002
_refine_ls_shift/su_mean 0.000
_refine_ls_structure_factor_coef Fsqd
_refine_ls_weighting_details 'calc w=1/[\s^2^(Fo^2^)+(0.0235P)^2^] where P=(Fo^2^+2Fc^2^)/3'
_refine_ls_weighting_scheme calc
_refine_ls_wR_factor_gt 0.0680
_refine_ls_wR_factor_ref 0.0899
_reflns_number_gt 9384
_reflns_number_total 18893
_reflns_threshold_expression I>2\s(I)
_cod_data_source_file at2196.cif
_cod_data_source_block I
_cod_original_sg_symbol_H-M 'P 21/c'
_cod_database_code 2211995
_cod_database_fobs_code 2211995

loop_
_symmetry_equiv_pos_as_xyz
'x, y, z'
'-x, y+1/2, -z+1/2'
'-x, -y, -z'
'x, -y-1/2, z-1/2'

loop_
_atom_site_type_symbol
_atom_site_label
_atom_site_fract_x
_atom_site_fract_y
_atom_site_fract_z
_atom_site_U_iso_or_equiv
_atom_site_adp_type
_atom_site_calc_flag
_atom_site_refinement_flags
_atom_site_occupancy
_atom_site_disorder_assembly
_atom_site_disorder_group
Ce Ce1 0.166408(15) 0.612497(18) 0.244681(12) 0.03286(10) Uani d . 1 . .
Ce Ce2 0.500039(17) 0.363505(16) 0.252550(13) 0.03030(9) Uani d . 1 . .
Ce Ce3 0.813354(14) 0.614154(18) 0.260322(12) 0.03200(9) Uani d . 1 . .
N N1 0.1374(2) 0.7527(2) 0.25877(18) 0.0417(13) Uani d . 1 . .
H H1 0.1733 0.7738 0.2790 0.050 Uiso calc R 1 . .
N N2 0.1685(2) 0.7056(2) 0.17293(18) 0.0434(14) Uani d . 1 . .
H H2 0.1322 0.6976 0.1471 0.052 Uiso calc R 1 . .
N N3 0.2334(2) 0.5210(2) 0.31513(17) 0.0408(13) Uani d . 1 . .
H H3 0.2188 0.5262 0.3413 0.049 Uiso calc R 1 . .
N N4 0.1277(2) 0.4710(2) 0.23386(18) 0.0403(13) Uani d . 1 . .
H H4 0.1427 0.4516 0.2103 0.048 Uiso calc R 1 . .
N N5 0.38637(19) 0.4071(2) 0.20709(16) 0.0354(12) Uani d . 1 . .
H H5 0.3878 0.4371 0.1811 0.042 Uiso calc R 1 . .
N N6 0.4706(2) 0.4812(2) 0.29591(17) 0.0374(13) Uani d . 1 . .
H H6 0.4615 0.4628 0.3229 0.045 Uiso calc R 1 . .
N N7 0.5790(2) 0.3205(2) 0.21020(16) 0.0345(12) Uani d . 1 . .
H H7 0.5575 0.2898 0.1840 0.041 Uiso calc R 1 . .
N N8 0.56370(19) 0.2456(2) 0.29685(16) 0.0332(12) Uani d . 1 . .
H H8 0.5935 0.2633 0.3253 0.040 Uiso calc R 1 . .
N N9 0.8906(2) 0.5885(2) 0.21137(17) 0.0448(14) Uani d . 1 . .
H H9 0.8875 0.6298 0.1914 0.054 Uiso calc R 1 . .
N N10 0.9278(2) 0.6442(2) 0.31416(17) 0.0450(14) Uani d . 1 . .
H H10 0.9418 0.6017 0.3326 0.054 Uiso calc R 1 . .
N N11 0.70239(19) 0.6700(2) 0.22247(17) 0.0387(13) Uani d . 1 . .
H H11 0.6852 0.6448 0.1925 0.046 Uiso calc R 1 . .
N N12 0.7327(2) 0.5519(2) 0.29500(18) 0.0429(14) Uani d . 1 . .
H H12 0.7380 0.5761 0.3250 0.051 Uiso calc R 1 . .
O O1 0.12561(16) 0.61323(19) 0.30492(14) 0.0421(10) Uani d . 1 . .
O O2 0.1684(2) 0.5513(2) 0.39590(16) 0.0646(14) Uani d . 1 . .
O O3 0.21289(18) 0.55599(18) 0.19766(14) 0.0443(11) Uani d . 1 . .
O O4 0.1845(2) 0.4253(2) 0.15020(18) 0.0673(15) Uani d . 1 . .
O O5 0.25199(16) 0.67230(18) 0.28778(15) 0.0418(10) Uani d . 1 . .
O O6 0.26090(19) 0.8047(2) 0.33263(17) 0.0605(13) Uani d . 1 . .
O O7 0.07474(16) 0.60789(19) 0.18667(13) 0.0413(10) Uani d . 1 . .
O O8 0.0359(2) 0.6610(3) 0.09363(16) 0.0732(14) Uani d U 1 . .
O O9 0.45368(16) 0.27458(18) 0.19827(14) 0.0363(10) Uani d . 1 . .
O O10 0.49122(19) 0.2211(2) 0.12549(15) 0.0519(12) Uani d . 1 . .
O O11 0.58519(16) 0.40551(18) 0.30995(13) 0.0373(10) Uani d . 1 . .
O O12 0.66051(18) 0.3313(2) 0.38875(15) 0.0499(11) Uani d . 1 . .
O O13 0.50270(16) 0.45324(17) 0.19886(14) 0.0376(10) Uani d . 1 . .
O O14 0.40714(18) 0.50746(19) 0.12406(15) 0.0466(11) Uani d . 1 . .
O O15 0.46334(16) 0.32283(18) 0.31131(13) 0.0379(10) Uani d . 1 . .
O O16 0.45303(18) 0.3921(2) 0.39183(14) 0.0526(12) Uani d . 1 . .
O O17 0.76534(17) 0.54835(18) 0.19248(14) 0.0408(10) Uani d . 1 . .
O O18 0.6606(2) 0.5816(2) 0.12169(16) 0.0616(13) Uani d . 1 . .
O O19 0.81450(17) 0.67846(19) 0.32756(15) 0.0446(11) Uani d . 1 . .
O O20 0.7619(2) 0.6416(2) 0.39468(18) 0.0743(16) Uani d U 1 . .
O O21 0.81996(16) 0.71838(18) 0.21968(14) 0.0408(10) Uani d . 1 . .
O O22 0.8699(2) 0.7370(2) 0.14839(18) 0.0743(15) Uani d U 1 . .
O O23 0.85483(16) 0.50883(19) 0.29937(14) 0.0429(11) Uani d . 1 A .
O O24 0.9627(2) 0.4923(3) 0.37101(19) 0.0821(16) Uani d U 1 . .
C C1 0.0944(3) 0.7647(3) 0.2862(2) 0.058(2) Uani d . 1 . .
H H1A 0.0553 0.7414 0.2674 0.069 Uiso calc R 1 . .
H H1B 0.0873 0.8182 0.2882 0.069 Uiso calc R 1 . .
C C2 0.1183(3) 0.7325(3) 0.3397(2) 0.0450(17) Uani d . 1 . .
C C3 0.1327(2) 0.6574(3) 0.3452(2) 0.0401(16) Uani d . 1 . .
C C4 0.1546(3) 0.6256(4) 0.3940(2) 0.0528(19) Uani d . 1 . .
C C5 0.1614(3) 0.6712(4) 0.4359(3) 0.086(3) Uani d . 1 . .
H H5A 0.1766 0.6510 0.4687 0.104 Uiso calc R 1 . .
C C6 0.1458(4) 0.7455(5) 0.4294(3) 0.096(3) Uani d . 1 . .
H H6A 0.1497 0.7751 0.4578 0.115 Uiso calc R 1 . .
C C7 0.1247(3) 0.7769(4) 0.3818(3) 0.081(3) Uani d . 1 . .
H H7A 0.1148 0.8277 0.3778 0.097 Uiso calc R 1 . .
C C8 0.1956(4) 0.5174(4) 0.4437(3) 0.097(3) Uani d . 1 . .
H H8A 0.2344 0.5410 0.4613 0.116 Uiso calc R 1 . .
H H8B 0.2020 0.4650 0.4392 0.116 Uiso calc R 1 . .
H H8C 0.1691 0.5230 0.4635 0.116 Uiso calc R 1 . .
C C9 0.2160(3) 0.6916(3) 0.1497(2) 0.0539(19) Uani d . 1 . .
H H9A 0.2561 0.6898 0.1763 0.065 Uiso calc R 1 . .
H H9B 0.2161 0.7325 0.1267 0.065 Uiso calc R 1 . .
C C10 0.2039(3) 0.6191(3) 0.1209(2) 0.0461(16) Uani d . 1 . .
C C11 0.2020(3) 0.5538(3) 0.1484(2) 0.0394(16) Uani d . 1 . .
C C12 0.1862(3) 0.4864(3) 0.1210(3) 0.0521(19) Uani d . 1 . .
C C13 0.1748(3) 0.4839(4) 0.0698(3) 0.074(2) Uani d . 1 . .
H H13 0.1656 0.4386 0.0522 0.089 Uiso calc R 1 . .
C C14 0.1772(3) 0.5503(4) 0.0441(3) 0.078(2) Uani d . 1 . .
H H14 0.1683 0.5491 0.0090 0.093 Uiso calc R 1 . .
C C15 0.1922(3) 0.6167(4) 0.0694(2) 0.063(2) Uani d . 1 . .
H H15 0.1945 0.6603 0.0517 0.076 Uiso calc R 1 . .
C C16 0.1599(3) 0.3572(3) 0.1258(3) 0.096(3) Uani d . 1 . .
H H16A 0.1178 0.3646 0.1047 0.115 Uiso calc R 1 . .
H H16B 0.1621 0.3196 0.1510 0.115 Uiso calc R 1 . .
H H16C 0.1831 0.3409 0.1050 0.115 Uiso calc R 1 . .
C C17 0.1187(3) 0.7978(3) 0.2109(2) 0.061(2) Uani d . 1 . .
H H17A 0.1163 0.8506 0.2187 0.073 Uiso calc R 1 . .
H H17B 0.0786 0.7817 0.1881 0.073 Uiso calc R 1 . .
C C18 0.1667(3) 0.7857(3) 0.1861(2) 0.061(2) Uani d . 1 . .
H H18A 0.1568 0.8161 0.1554 0.073 Uiso calc R 1 . .
H H18B 0.2067 0.8011 0.2093 0.073 Uiso calc R 1 . .
C C19 0.2984(3) 0.5398(3) 0.3373(2) 0.0490(18) Uani d . 1 . .
H H19A 0.3158 0.5425 0.3103 0.059 Uiso calc R 1 . .
H H19B 0.3195 0.5002 0.3606 0.059 Uiso calc R 1 . .
C C20 0.3091(2) 0.6136(3) 0.3658(2) 0.0413(15) Uani d . 1 . .
C C21 0.2829(2) 0.6769(3) 0.3376(2) 0.0380(16) Uani d . 1 . .
C C22 0.2886(3) 0.7463(3) 0.3641(3) 0.0466(18) Uani d . 1 . .
C C23 0.3201(3) 0.7497(4) 0.4148(3) 0.060(2) Uani d . 1 . .
H H23 0.3245 0.7956 0.4316 0.072 Uiso calc R 1 . .
C C24 0.3457(3) 0.6865(4) 0.4416(2) 0.065(2) Uani d . 1 . .
H H24 0.3672 0.6899 0.4765 0.078 Uiso calc R 1 . .
C C25 0.3399(3) 0.6176(4) 0.4174(2) 0.0568(18) Uani d . 1 . .
H H25 0.3567 0.5746 0.4358 0.068 Uiso calc R 1 . .
C C26 0.2557(3) 0.8738(3) 0.3561(3) 0.077(2) Uani d . 1 . .
H H26A 0.2320 0.8664 0.3779 0.093 Uiso calc R 1 . .
H H26B 0.2356 0.9100 0.3302 0.093 Uiso calc R 1 . .
H H26C 0.2959 0.8916 0.3759 0.093 Uiso calc R 1 . .
C C27 0.0610(3) 0.4577(3) 0.2118(2) 0.0526(19) Uani d . 1 . .
H H27A 0.0409 0.4821 0.2329 0.063 Uiso calc R 1 . .
H H27B 0.0531 0.4042 0.2119 0.063 Uiso calc R 1 . .
C C28 0.0347(3) 0.4866(3) 0.1587(2) 0.0488(18) Uani d . 1 . .
C C29 0.0441(3) 0.5622(3) 0.1489(2) 0.0440(17) Uani d . 1 . .
C C30 0.0215(3) 0.5873(4) 0.0990(3) 0.0560(19) Uani d . 1 . .
C C31 -0.0122(3) 0.5411(4) 0.0600(3) 0.079(2) Uani d . 1 . .
H H31 -0.0285 0.5596 0.0269 0.095 Uiso calc R 1 . .
C C32 -0.0218(3) 0.4682(4) 0.0699(3) 0.085(3) Uani d . 1 . .
H H32 -0.0442 0.4368 0.0434 0.101 Uiso calc R 1 . .
C C33 0.0012(3) 0.4411(4) 0.1184(3) 0.070(2) Uani d . 1 . .
H H33 -0.0056 0.3911 0.1246 0.084 Uiso calc R 1 . .
C C34 0.0238(4) 0.6878(4) 0.0433(3) 0.120(3) Uani d U 1 . .
H H34A 0.0489 0.6612 0.0279 0.144 Uiso calc R 1 . .
H H34B 0.0330 0.7405 0.0443 0.144 Uiso calc R 1 . .
H H34C -0.0188 0.6799 0.0236 0.144 Uiso calc R 1 . .
C C35 0.2231(3) 0.4417(3) 0.3004(3) 0.058(2) Uani d . 1 . .
H H35A 0.2426 0.4102 0.3300 0.070 Uiso calc R 1 . .
H H35B 0.2415 0.4304 0.2748 0.070 Uiso calc R 1 . .
C C36 0.1564(3) 0.4249(3) 0.2796(2) 0.059(2) Uani d . 1 . .
H H36A 0.1501 0.3720 0.2710 0.071 Uiso calc R 1 . .
H H36B 0.1377 0.4360 0.3051 0.071 Uiso calc R 1 . .
C C37 0.3420(3) 0.3478(3) 0.1820(2) 0.0463(17) Uani d . 1 . .
H H37A 0.3009 0.3689 0.1686 0.056 Uiso calc R 1 . .
H H37B 0.3422 0.3093 0.2066 0.056 Uiso calc R 1 . .
C C38 0.3586(3) 0.3139(3) 0.1394(2) 0.0407(16) Uani d . 1 . .
C C39 0.4157(3) 0.2797(3) 0.1505(2) 0.0389(16) Uani d . 1 . .
C C40 0.4333(3) 0.2520(3) 0.1105(2) 0.0413(16) Uani d . 1 . .
C C41 0.3943(3) 0.2575(3) 0.0615(2) 0.059(2) Uani d . 1 . .
H H41 0.4062 0.2390 0.0351 0.071 Uiso calc R 1 . .
C C42 0.3377(3) 0.2898(3) 0.0505(2) 0.063(2) Uani d . 1 . .
H H42 0.3113 0.2926 0.0168 0.076 Uiso calc R 1 . .
C C43 0.3196(3) 0.3180(3) 0.0887(3) 0.061(2) Uani d . 1 . .
H H43 0.2811 0.3401 0.0807 0.073 Uiso calc R 1 . .
C C44 0.5176(3) 0.2072(3) 0.0873(3) 0.079(3) Uani d . 1 . .
H H44A 0.4954 0.1677 0.0653 0.094 Uiso calc R 1 . .
H H44B 0.5598 0.1925 0.1033 0.094 Uiso calc R 1 . .
H H44C 0.5156 0.2521 0.0677 0.094 Uiso calc R 1 . .
C C45 0.5211(3) 0.5360(3) 0.3182(2) 0.0449(17) Uani d . 1 . .
H H45A 0.5388 0.5503 0.2926 0.054 Uiso calc R 1 . .
H H45B 0.5050 0.5808 0.3288 0.054 Uiso calc R 1 . .
C C46 0.5692(3) 0.5020(3) 0.3627(2) 0.0408(16) Uani d . 1 . .
C C47 0.5971(3) 0.4353(3) 0.3557(2) 0.0355(15) Uani d . 1 . .
C C48 0.6372(3) 0.3987(3) 0.3986(2) 0.0422(16) Uani d . 1 . .
C C49 0.6514(3) 0.4294(3) 0.4468(2) 0.0508(18) Uani d . 1 . .
H H49 0.6792 0.4054 0.4750 0.061 Uiso calc R 1 . .
C C50 0.6241(3) 0.4955(3) 0.4527(2) 0.061(2) Uani d . 1 . .
H H50 0.6328 0.5159 0.4851 0.074 Uiso calc R 1 . .
C C51 0.5844(3) 0.5318(3) 0.4112(3) 0.060(2) Uani d . 1 . .
H H51 0.5673 0.5774 0.4158 0.072 Uiso calc R 1 . .
C C52 0.6897(3) 0.2828(3) 0.4301(2) 0.067(2) Uani d . 1 . .
H H52A 0.7265 0.3062 0.4524 0.080 Uiso calc R 1 . .
H H52B 0.7000 0.2365 0.4173 0.080 Uiso calc R 1 . .
H H52C 0.6624 0.2729 0.4486 0.080 Uiso calc R 1 . .
C C53 0.3661(2) 0.4565(3) 0.2399(2) 0.0394(16) Uani d . 1 . .
H H53A 0.3593 0.4274 0.2669 0.047 Uiso calc R 1 . .
H H53B 0.3276 0.4803 0.2201 0.047 Uiso calc R 1 . .
C C54 0.4139(3) 0.5153(3) 0.2627(2) 0.0451(17) Uani d . 1 . .
H H54A 0.4219 0.5428 0.2356 0.054 Uiso calc R 1 . .
H H54B 0.3988 0.5506 0.2821 0.054 Uiso calc R 1 . .
C C55 0.6030(3) 0.3813(3) 0.1861(2) 0.0442(16) Uani d . 1 . .
H H55A 0.6349 0.3615 0.1745 0.053 Uiso calc R 1 . .
H H55B 0.6210 0.4203 0.2111 0.053 Uiso calc R 1 . .
C C56 0.5527(3) 0.4139(3) 0.1420(2) 0.0392(16) Uani d . 1 . .
C C57 0.5036(3) 0.4483(3) 0.1514(2) 0.0358(15) Uani d . 1 . .
C C58 0.4536(3) 0.4757(3) 0.1106(2) 0.0399(16) Uani d . 1 . .
C C59 0.4539(3) 0.4685(3) 0.0620(2) 0.0492(18) Uani d . 1 . .
H H59 0.4208 0.4866 0.0349 0.059 Uiso calc R 1 . .
C C60 0.5028(3) 0.4346(3) 0.0524(2) 0.0539(19) Uani d . 1 . .
H H60 0.5029 0.4307 0.0192 0.065 Uiso calc R 1 . .
C C61 0.5509(3) 0.4070(3) 0.0923(2) 0.0480(18) Uani d . 1 . .
H H61 0.5831 0.3830 0.0857 0.058 Uiso calc R 1 . .
C C62 0.3505(3) 0.5210(3) 0.0847(2) 0.065(2) Uani d . 1 . .
H H62A 0.3561 0.5585 0.0619 0.078 Uiso calc R 1 . .
H H62B 0.3209 0.5383 0.0992 0.078 Uiso calc R 1 . .
H H62C 0.3361 0.4753 0.0661 0.078 Uiso calc R 1 . .
C C63 0.5295(3) 0.1895(3) 0.3152(2) 0.0421(17) Uani d . 1 . .
H H63A 0.5534 0.1436 0.3245 0.050 Uiso calc R 1 . .
H H63B 0.4910 0.1778 0.2884 0.050 Uiso calc R 1 . .
C C64 0.5171(3) 0.2207(3) 0.3612(2) 0.0356(15) Uani d . 1 . .
C C65 0.4866(3) 0.2892(3) 0.3557(2) 0.0335(15) Uani d . 1 . .
C C66 0.4808(3) 0.3226(3) 0.3996(2) 0.0405(16) Uani d . 1 . .
C C67 0.5025(3) 0.2867(3) 0.4458(2) 0.0538(19) Uani d . 1 . .
H H67 0.4982 0.3088 0.4746 0.065 Uiso calc R 1 . .
C C68 0.5306(3) 0.2181(3) 0.4496(2) 0.0571(19) Uani d . 1 . .
H H68 0.5445 0.1936 0.4809 0.069 Uiso calc R 1 . .
C C69 0.5385(3) 0.1852(3) 0.4081(2) 0.0505(18) Uani d . 1 . .
H H69 0.5582 0.1390 0.4113 0.061 Uiso calc R 1 . .
C C70 0.4556(3) 0.4337(3) 0.4358(2) 0.080(2) Uani d . 1 . .
H H70A 0.4320 0.4085 0.4533 0.095 Uiso calc R 1 . .
H H70B 0.4389 0.4830 0.4258 0.095 Uiso calc R 1 . .
H H70C 0.4976 0.4379 0.4581 0.095 Uiso calc R 1 . .
C C71 0.6273(2) 0.2727(3) 0.2448(2) 0.0390(16) Uani d . 1 . .
H H71A 0.6541 0.3025 0.2727 0.047 Uiso calc R 1 . .
H H71B 0.6520 0.2507 0.2264 0.047 Uiso calc R 1 . .
C C72 0.5968(3) 0.2112(3) 0.2653(2) 0.0414(16) Uani d . 1 . .
H H72A 0.5682 0.1835 0.2372 0.050 Uiso calc R 1 . .
H H72B 0.6277 0.1765 0.2859 0.050 Uiso calc R 1 . .
C C73 0.8753(3) 0.5257(3) 0.1758(2) 0.0549(19) Uani d . 1 . .
H H73A 0.8709 0.4805 0.1937 0.066 Uiso calc R 1 . .
H H73B 0.9085 0.5177 0.1627 0.066 Uiso calc R 1 . .
C C74 0.8174(3) 0.5400(3) 0.1327(2) 0.0486(18) Uani d . 1 . .
C C75 0.7641(3) 0.5525(3) 0.1445(2) 0.0417(16) Uani d . 1 . .
C C76 0.7095(3) 0.5691(3) 0.1056(3) 0.0528(18) Uani d . 1 . .
C C77 0.7074(3) 0.5724(3) 0.0558(3) 0.068(2) Uani d . 1 . .
H H77 0.6707 0.5831 0.0297 0.082 Uiso calc R 1 . .
C C78 0.7598(4) 0.5597(4) 0.0450(3) 0.085(3) Uani d . 1 . .
H H78 0.7583 0.5624 0.0113 0.102 Uiso calc R 1 . .
C C79 0.8143(4) 0.5433(4) 0.0823(3) 0.074(2) Uani d . 1 . .
H H79 0.8492 0.5343 0.0739 0.088 Uiso calc R 1 . .
C C80 0.6039(3) 0.6046(4) 0.0857(3) 0.086(2) Uani d . 1 . .
H H80A 0.6090 0.6521 0.0714 0.104 Uiso calc R 1 . .
H H80B 0.5740 0.6095 0.1023 0.104 Uiso calc R 1 . .
H H80C 0.5901 0.5678 0.0590 0.104 Uiso calc R 1 . .
C C81 0.9398(3) 0.7041(3) 0.3527(2) 0.0535(18) Uani d . 1 . .
H H81A 0.9230 0.7510 0.3360 0.064 Uiso calc R 1 . .
H H81B 0.9838 0.7104 0.3690 0.064 Uiso calc R 1 . .
C C82 0.9121(3) 0.6871(3) 0.3924(2) 0.0524(18) Uani d . 1 . .
C C83 0.8496(3) 0.6736(3) 0.3765(2) 0.0447(17) Uani d . 1 . .
C C84 0.8232(3) 0.6539(3) 0.4134(3) 0.056(2) Uani d . 1 . .
C C85 0.8592(4) 0.6498(3) 0.4642(3) 0.079(3) Uani d . 1 . .
H H85 0.8419 0.6381 0.4888 0.095 Uiso calc R 1 . .
C C86 0.9214(4) 0.6631(4) 0.4781(3) 0.096(3) Uani d . 1 . .
H H86 0.9458 0.6593 0.5123 0.115 Uiso calc R 1 . .
C C87 0.9482(4) 0.6815(4) 0.4438(3) 0.076(2) Uani d . 1 . .
H H87 0.9903 0.6904 0.4543 0.091 Uiso calc R 1 . .
C C88 0.7324(4) 0.6150(4) 0.4279(3) 0.104(3) Uani d U 1 . .
H H88A 0.7516 0.5692 0.4437 0.124 Uiso calc R 1 . .
H H88B 0.6898 0.6057 0.4089 0.124 Uiso calc R 1 . .
H H88C 0.7357 0.6520 0.4538 0.124 Uiso calc R 1 . .
C C89 0.9555(3) 0.5878(3) 0.2461(2) 0.0551(19) Uani d . 1 . .
H H89A 0.9643 0.5411 0.2651 0.066 Uiso calc R 1 . .
H H89B 0.9827 0.5916 0.2264 0.066 Uiso calc R 1 . .
C C90 0.9661(3) 0.6518(3) 0.2818(2) 0.0546(19) Uani d . 1 . .
H H90A 1.0091 0.6534 0.3032 0.065 Uiso calc R 1 . .
H H90B 0.9562 0.6983 0.2627 0.065 Uiso calc R 1 . .
C C91 0.6980(3) 0.7497(3) 0.2072(2) 0.0501(18) Uani d . 1 . .
H H91A 0.7204 0.7801 0.2365 0.060 Uiso calc R 1 . .
H H91B 0.6553 0.7652 0.1957 0.060 Uiso calc R 1 . .
C C92 0.7235(3) 0.7630(3) 0.1652(2) 0.0412(16) Uani d . 1 . .
C C93 0.7848(3) 0.7444(3) 0.1746(2) 0.0394(16) Uani d . 1 . .
C C94 0.8092(3) 0.7563(3) 0.1351(3) 0.0522(19) Uani d . 1 . .
C C95 0.7734(4) 0.7853(3) 0.0897(3) 0.068(2) Uani d . 1 . .
H H95 0.7898 0.7936 0.0641 0.082 Uiso calc R 1 . .
C C96 0.7120(3) 0.8026(3) 0.0812(3) 0.072(2) Uani d . 1 . .
H H96 0.6878 0.8226 0.0500 0.087 Uiso calc R 1 . .
C C97 0.6873(3) 0.7906(3) 0.1183(2) 0.0575(19) Uani d . 1 . .
H H97 0.6461 0.8010 0.1121 0.069 Uiso calc R 1 . .
C C98 0.8971(4) 0.7423(4) 0.1105(3) 0.127(3) Uani d U 1 . .
H H98A 0.8733 0.7139 0.0810 0.152 Uiso calc R 1 . .
H H98B 0.9381 0.7225 0.1235 0.152 Uiso calc R 1 . .
H H98C 0.8984 0.7939 0.1011 0.152 Uiso calc R 1 . .
C C99 0.7429(3) 0.4710(3) 0.3095(2) 0.0507(18) Uani d . 1 . .
H H99A 0.7094 0.4529 0.3198 0.061 Uiso calc R 1 . .
H H99B 0.7431 0.4419 0.2801 0.061 Uiso calc R 1 . .
C C100 0.8023(3) 0.4602(3) 0.3521(2) 0.0474(18) Uani d . 1 A .
C C101 0.8562(3) 0.4807(3) 0.3435(2) 0.0420(17) Uani d . 1 . .
C C102 0.9124(3) 0.4701(3) 0.3827(3) 0.0561(19) Uani d . 1 A .
C C103 0.9148(4) 0.4384(3) 0.4285(3) 0.075(2) Uani d . 1 . .
H H103 0.9524 0.4309 0.4543 0.090 Uiso calc R 1 A .
C C104 0.8609(4) 0.4181(4) 0.4355(3) 0.083(3) Uani d . 1 A .
H H104 0.8622 0.3965 0.4662 0.100 Uiso calc R 1 . .
C C105 0.8059(3) 0.4295(3) 0.3980(3) 0.070(2) Uani d . 1 . .
H H105 0.7700 0.4161 0.4036 0.084 Uiso calc R 1 A .
C C06A 1.0194(6) 0.5001(6) 0.4130(5) 0.097(4) Uani d PU 0.62 A 1
H H06A 1.0513 0.5156 0.4004 0.116 Uiso calc PR 0.62 A 1
H H06B 1.0303 0.4528 0.4303 0.116 Uiso calc PR 0.62 A 1
H H06C 1.0147 0.5372 0.4364 0.116 Uiso calc PR 0.62 A 1
C C06B 1.0211(10) 0.4605(10) 0.3966(9) 0.097(3) Uani d PU 0.38 A 2
H H06D 1.0508 0.4821 0.3837 0.116 Uiso calc PR 0.38 A 2
H H06E 1.0193 0.4072 0.3911 0.116 Uiso calc PR 0.38 A 2
H H06F 1.0329 0.4705 0.4326 0.116 Uiso calc PR 0.38 A 2
C C107 0.6634(3) 0.6506(3) 0.2522(3) 0.0639(18) Uani d . 1 . .
H H10D 0.6209 0.6633 0.2331 0.077 Uiso calc R 1 . .
H H10E 0.6761 0.6788 0.2839 0.077 Uiso calc R 1 . .
C C108 0.6690(3) 0.5680(3) 0.2634(3) 0.055(2) Uani d . 1 . .
H H10F 0.6414 0.5535 0.2813 0.067 Uiso calc R 1 . .
H H10G 0.6579 0.5398 0.2317 0.067 Uiso calc R 1 . .

loop_
_atom_site_aniso_label
_atom_site_aniso_U_11
_atom_site_aniso_U_22
_atom_site_aniso_U_33
_atom_site_aniso_U_12
_atom_site_aniso_U_13
_atom_site_aniso_U_23
Ce1 0.0379(2) 0.02762(19) 0.0340(2) 0.00016(17) 0.01362(18) 0.00090(17)
Ce2 0.0342(2) 0.02958(18) 0.0274(2) 0.00415(13) 0.01084(17) 0.00051(15)
Ce3 0.02715(19) 0.0325(2) 0.0375(2) -0.00208(16) 0.01259(18) -0.00122(17)
N1 0.045(3) 0.033(3) 0.054(4) 0.000(2) 0.027(3) -0.004(3)
N2 0.053(4) 0.033(3) 0.048(4) -0.003(2) 0.023(3) 0.007(2)
N3 0.044(3) 0.035(3) 0.051(4) 0.003(2) 0.026(3) 0.006(2)
N4 0.043(3) 0.031(3) 0.049(4) 0.003(2) 0.019(3) 0.004(2)
N5 0.037(3) 0.036(3) 0.033(3) 0.005(2) 0.013(3) 0.007(2)
N6 0.042(3) 0.035(3) 0.039(3) 0.003(2) 0.020(3) 0.002(2)
N7 0.044(3) 0.039(3) 0.026(3) -0.001(2) 0.019(3) -0.008(2)
N8 0.034(3) 0.037(3) 0.028(3) -0.003(2) 0.009(3) 0.000(2)
N9 0.044(4) 0.053(3) 0.043(4) 0.007(2) 0.022(3) 0.001(3)
N10 0.039(3) 0.051(3) 0.045(4) -0.003(2) 0.014(3) 0.000(3)
N11 0.035(3) 0.035(3) 0.048(3) -0.004(2) 0.017(3) -0.007(2)
N12 0.041(3) 0.033(3) 0.062(4) -0.001(2) 0.027(3) -0.003(3)
O1 0.046(3) 0.045(2) 0.039(3) 0.000(2) 0.020(2) -0.005(2)
O2 0.070(4) 0.080(4) 0.042(3) 0.002(3) 0.017(3) 0.017(3)
O3 0.058(3) 0.041(3) 0.036(3) 0.001(2) 0.020(3) -0.004(2)
O4 0.077(4) 0.045(3) 0.093(4) -0.007(2) 0.045(3) -0.025(3)
O5 0.034(3) 0.040(2) 0.048(3) -0.0061(18) 0.011(2) -0.001(2)
O6 0.060(3) 0.038(3) 0.082(4) -0.004(2) 0.022(3) -0.010(2)
O7 0.040(3) 0.043(2) 0.037(3) -0.003(2) 0.008(2) -0.005(2)
O8 0.085(4) 0.086(4) 0.042(3) 0.017(3) 0.013(3) 0.020(3)
O9 0.034(3) 0.046(3) 0.029(3) -0.0011(18) 0.011(2) -0.0056(19)
O10 0.057(3) 0.062(3) 0.046(3) -0.007(2) 0.029(3) -0.013(2)
O11 0.038(3) 0.042(3) 0.029(2) 0.0040(18) 0.008(2) -0.0083(19)
O12 0.049(3) 0.053(3) 0.043(3) 0.005(2) 0.009(3) -0.003(2)
O13 0.040(3) 0.042(2) 0.037(3) 0.0015(18) 0.020(2) 0.0045(19)
O14 0.039(3) 0.052(3) 0.047(3) 0.006(2) 0.011(3) 0.009(2)
O15 0.040(3) 0.047(3) 0.031(3) 0.0070(19) 0.017(2) 0.010(2)
O16 0.068(3) 0.055(3) 0.046(3) 0.008(2) 0.034(3) -0.006(2)
O17 0.037(3) 0.053(3) 0.032(3) 0.0001(19) 0.013(2) -0.004(2)
O18 0.041(3) 0.075(3) 0.056(3) 0.004(2) 0.000(3) -0.010(2)
O19 0.041(3) 0.052(3) 0.043(3) -0.005(2) 0.018(2) 0.000(2)
O20 0.095(4) 0.075(3) 0.078(4) -0.016(3) 0.062(4) -0.011(3)
O21 0.034(3) 0.045(3) 0.042(3) 0.0060(18) 0.012(2) 0.014(2)
O22 0.079(4) 0.088(4) 0.080(4) 0.014(3) 0.059(4) 0.028(3)
O23 0.037(3) 0.046(3) 0.051(3) -0.0023(19) 0.022(2) 0.009(2)
O24 0.044(3) 0.090(4) 0.097(4) 0.000(3) 0.005(3) 0.040(3)
C1 0.054(5) 0.037(4) 0.095(6) -0.003(3) 0.042(5) -0.005(4)
C2 0.045(4) 0.053(4) 0.049(5) 0.001(3) 0.031(4) -0.008(3)
C3 0.022(4) 0.058(4) 0.043(4) -0.004(3) 0.015(4) -0.001(3)
C4 0.048(5) 0.077(5) 0.037(4) -0.014(4) 0.019(4) -0.007(4)
C5 0.097(7) 0.113(7) 0.056(6) -0.026(6) 0.035(6) -0.012(5)
C6 0.121(9) 0.115(7) 0.072(7) -0.033(6) 0.059(7) -0.047(6)
C7 0.082(7) 0.080(6) 0.099(7) -0.018(4) 0.057(6) -0.029(5)
C8 0.104(8) 0.116(7) 0.059(6) 0.010(5) 0.012(6) 0.028(5)
C9 0.061(5) 0.053(4) 0.062(5) -0.005(3) 0.040(4) 0.009(4)
C10 0.044(4) 0.058(4) 0.040(4) 0.006(3) 0.019(4) -0.003(4)
C11 0.038(4) 0.041(4) 0.041(4) -0.001(3) 0.016(4) -0.011(3)
C12 0.042(4) 0.058(5) 0.059(5) 0.005(3) 0.021(4) -0.014(4)
C13 0.066(6) 0.082(6) 0.075(6) -0.005(4) 0.025(5) -0.039(5)
C14 0.076(6) 0.105(7) 0.047(6) 0.012(5) 0.015(5) -0.018(5)
C15 0.075(5) 0.073(5) 0.047(5) 0.007(4) 0.027(5) -0.002(4)
C16 0.101(7) 0.056(5) 0.152(9) -0.025(4) 0.071(7) -0.047(5)
C17 0.084(6) 0.032(4) 0.077(6) 0.013(3) 0.041(5) 0.011(4)
C18 0.095(6) 0.034(4) 0.069(5) 0.006(4) 0.047(5) 0.017(4)
C19 0.040(4) 0.052(4) 0.057(5) 0.002(3) 0.020(4) 0.001(3)
C20 0.034(4) 0.053(4) 0.039(4) -0.009(3) 0.014(3) -0.007(3)
C21 0.027(4) 0.047(4) 0.043(4) -0.007(3) 0.015(4) -0.003(3)
C22 0.041(4) 0.045(4) 0.061(5) -0.015(3) 0.025(4) -0.010(4)
C23 0.056(5) 0.070(5) 0.058(5) -0.025(4) 0.026(5) -0.025(4)
C24 0.059(5) 0.101(6) 0.036(5) -0.027(4) 0.017(4) -0.012(4)
C25 0.046(4) 0.073(5) 0.053(5) -0.007(4) 0.019(4) 0.003(4)
C26 0.068(6) 0.046(5) 0.118(7) -0.002(4) 0.033(5) -0.030(4)
C27 0.036(4) 0.036(4) 0.092(6) -0.004(3) 0.031(4) -0.006(4)
C28 0.029(4) 0.061(5) 0.057(5) 0.001(3) 0.016(4) -0.006(4)
C29 0.034(4) 0.053(4) 0.048(5) 0.005(3) 0.017(4) -0.005(4)
C30 0.044(5) 0.074(5) 0.045(5) 0.004(4) 0.008(4) -0.003(4)
C31 0.068(6) 0.102(7) 0.049(5) 0.016(5) -0.002(5) -0.020(5)
C32 0.059(6) 0.099(7) 0.078(7) -0.001(5) 0.001(5) -0.051(5)
C33 0.050(5) 0.069(5) 0.084(6) -0.005(4) 0.013(5) -0.034(5)
C34 0.150(9) 0.134(7) 0.056(6) 0.026(6) 0.010(6) 0.035(5)
C35 0.057(5) 0.028(4) 0.073(6) 0.003(3) 0.002(4) 0.010(3)
C36 0.074(6) 0.038(4) 0.057(5) -0.014(3) 0.011(5) 0.005(3)
C37 0.036(4) 0.053(4) 0.051(5) -0.008(3) 0.017(4) 0.000(3)
C38 0.038(4) 0.043(4) 0.036(4) -0.013(3) 0.007(4) -0.003(3)
C39 0.043(4) 0.037(4) 0.039(4) -0.013(3) 0.017(4) -0.006(3)
C40 0.050(5) 0.042(4) 0.031(4) -0.012(3) 0.013(4) -0.008(3)
C41 0.074(6) 0.067(5) 0.037(5) -0.015(4) 0.021(5) -0.011(4)
C42 0.074(6) 0.061(5) 0.037(5) -0.007(4) -0.001(5) -0.005(4)
C43 0.055(5) 0.052(5) 0.065(6) -0.001(3) 0.006(5) 0.008(4)
C44 0.093(7) 0.079(5) 0.096(7) -0.027(4) 0.073(6) -0.037(5)
C45 0.038(4) 0.044(4) 0.048(5) -0.001(3) 0.009(4) -0.007(3)
C46 0.046(4) 0.037(4) 0.043(4) -0.001(3) 0.021(4) -0.008(3)
C47 0.034(4) 0.043(4) 0.031(4) -0.012(3) 0.012(3) -0.001(3)
C48 0.044(4) 0.043(4) 0.041(4) -0.004(3) 0.017(4) -0.004(3)
C49 0.050(5) 0.065(5) 0.033(4) -0.001(3) 0.008(4) 0.000(3)
C50 0.068(6) 0.074(5) 0.047(5) -0.009(4) 0.027(5) -0.023(4)
C51 0.066(6) 0.049(5) 0.068(6) -0.005(4) 0.029(5) -0.020(4)
C52 0.070(6) 0.070(5) 0.054(5) 0.013(4) 0.013(5) 0.008(4)
C53 0.032(4) 0.041(4) 0.051(4) 0.004(3) 0.021(4) 0.000(3)
C54 0.054(5) 0.031(4) 0.056(5) 0.007(3) 0.027(4) 0.008(3)
C55 0.045(4) 0.047(4) 0.051(4) -0.008(3) 0.030(4) -0.003(3)
C56 0.038(4) 0.042(4) 0.040(4) -0.002(3) 0.017(4) 0.006(3)
C57 0.046(4) 0.036(4) 0.027(4) -0.011(3) 0.013(4) 0.003(3)
C58 0.042(4) 0.041(4) 0.037(4) -0.005(3) 0.014(4) 0.001(3)
C59 0.057(5) 0.047(4) 0.037(4) -0.001(3) 0.008(4) 0.007(3)
C60 0.081(6) 0.058(5) 0.031(4) -0.004(4) 0.031(4) 0.005(3)
C61 0.060(5) 0.052(4) 0.039(4) -0.002(3) 0.026(4) 0.000(3)
C62 0.040(5) 0.072(5) 0.070(6) 0.000(3) 0.005(4) 0.006(4)
C63 0.051(4) 0.030(4) 0.049(5) -0.002(3) 0.023(4) 0.003(3)
C64 0.039(4) 0.033(4) 0.036(4) -0.003(3) 0.014(4) 0.004(3)
C65 0.034(4) 0.038(4) 0.028(4) -0.004(3) 0.010(3) 0.007(3)
C66 0.046(4) 0.039(4) 0.040(4) 0.000(3) 0.019(4) -0.002(3)
C67 0.058(5) 0.070(5) 0.038(5) -0.005(4) 0.023(4) 0.000(4)
C68 0.062(5) 0.067(5) 0.039(5) -0.004(4) 0.013(4) 0.019(4)
C69 0.056(5) 0.050(4) 0.049(5) 0.002(3) 0.022(4) 0.011(3)
C70 0.094(7) 0.081(6) 0.074(6) 0.009(4) 0.042(6) -0.019(4)
C71 0.033(4) 0.045(4) 0.042(4) 0.016(3) 0.017(4) 0.007(3)
C72 0.046(4) 0.038(4) 0.049(4) 0.013(3) 0.029(4) 0.002(3)
C73 0.055(5) 0.065(5) 0.055(5) 0.007(4) 0.031(4) -0.003(4)
C74 0.064(5) 0.045(4) 0.044(5) 0.010(3) 0.028(4) -0.007(3)
C75 0.046(4) 0.033(4) 0.038(4) -0.001(3) 0.006(4) -0.011(3)
C76 0.049(5) 0.049(4) 0.054(5) -0.004(3) 0.011(4) -0.015(4)
C77 0.075(6) 0.078(5) 0.042(5) -0.005(4) 0.006(5) -0.006(4)
C78 0.090(7) 0.122(7) 0.041(5) -0.007(5) 0.020(6) -0.009(5)
C79 0.076(6) 0.099(6) 0.053(6) -0.003(5) 0.031(5) -0.020(5)
C80 0.053(5) 0.096(6) 0.086(7) 0.006(4) -0.008(5) -0.003(5)
C81 0.039(4) 0.059(5) 0.056(5) -0.008(3) 0.009(4) -0.012(4)
C82 0.058(5) 0.051(4) 0.044(5) -0.011(3) 0.012(4) -0.012(3)
C83 0.058(5) 0.029(4) 0.050(5) -0.003(3) 0.022(4) -0.008(3)
C84 0.082(6) 0.044(4) 0.057(5) -0.006(4) 0.042(5) -0.010(4)
C85 0.122(8) 0.071(5) 0.052(6) -0.010(5) 0.041(6) -0.010(4)
C86 0.136(9) 0.089(6) 0.047(6) -0.002(6) 0.013(6) -0.002(5)
C87 0.075(6) 0.085(6) 0.057(6) -0.005(4) 0.008(5) -0.007(5)
C88 0.131(7) 0.101(6) 0.125(7) -0.015(5) 0.103(6) -0.001(5)
C89 0.036(4) 0.075(5) 0.057(5) 0.012(3) 0.019(4) 0.008(4)
C90 0.038(4) 0.066(5) 0.063(5) -0.008(3) 0.023(4) 0.002(4)
C91 0.040(4) 0.044(4) 0.066(5) 0.000(3) 0.019(4) -0.007(3)
C92 0.038(4) 0.033(4) 0.045(5) -0.004(3) 0.005(4) 0.000(3)
C93 0.042(4) 0.031(4) 0.042(4) -0.003(3) 0.010(4) -0.001(3)
C94 0.062(5) 0.042(4) 0.060(5) 0.006(3) 0.029(5) 0.010(4)
C95 0.097(7) 0.059(5) 0.056(6) -0.001(4) 0.036(5) 0.001(4)
C96 0.091(7) 0.068(5) 0.041(5) -0.006(4) 0.001(5) 0.003(4)
C97 0.055(5) 0.047(4) 0.055(5) 0.000(3) -0.001(4) -0.004(4)
C98 0.125(8) 0.162(8) 0.135(8) 0.031(6) 0.097(7) 0.043(6)
C99 0.046(4) 0.036(4) 0.080(6) -0.004(3) 0.035(4) -0.005(3)
C100 0.062(5) 0.035(4) 0.059(5) 0.003(3) 0.038(4) 0.002(3)
C101 0.052(5) 0.028(4) 0.050(5) 0.004(3) 0.023(4) 0.001(3)
C102 0.063(5) 0.046(4) 0.061(5) 0.004(3) 0.023(5) 0.006(4)
C103 0.096(7) 0.079(6) 0.043(5) 0.017(5) 0.017(5) 0.011(4)
C104 0.123(9) 0.079(6) 0.066(6) 0.019(5) 0.057(6) 0.020(4)
C105 0.094(7) 0.057(5) 0.087(7) 0.009(4) 0.069(6) 0.010(4)
C06A 0.076(7) 0.092(7) 0.106(7) -0.012(5) 0.011(5) 0.017(5)
C06B 0.076(5) 0.092(5) 0.106(5) -0.012(5) 0.011(4) 0.017(4)
C107 0.036(4) 0.060(4) 0.101(5) 0.012(3) 0.032(4) 0.011(4)
C108 0.039(4) 0.046(4) 0.092(6) -0.010(3) 0.036(5) 0.003(4)

loop_
_atom_type_symbol
_atom_type_description
_atom_type_scat_dispersion_real
_atom_type_scat_dispersion_imag
_atom_type_scat_source
C C 0.0033 0.0016 'International Tables Vol C Tables 4.2.6.8 and 6.1.1.4'
H H 0.0000 0.0000 'International Tables Vol C Tables 4.2.6.8 and 6.1.1.4'
N N 0.0061 0.0033 'International Tables Vol C Tables 4.2.6.8 and 6.1.1.4'
O O 0.0106 0.0060 'International Tables Vol C Tables 4.2.6.8 and 6.1.1.4'
Ce Ce -0.2486 2.6331 'International Tables Vol C Tables 4.2.6.8 and 6.1.1.4'

loop_
_geom_angle_atom_site_label_1
_geom_angle_atom_site_label_2
_geom_angle_atom_site_label_3
_geom_angle
O7 Ce1 O1 90.12(13)
O7 Ce1 O3 95.26(13)
O1 Ce1 O3 152.33(13)
O7 Ce1 O5 152.14(13)
O1 Ce1 O5 97.07(13)
O3 Ce1 O5 90.74(14)
O7 Ce1 N2 74.09(14)
O1 Ce1 N2 135.21(13)
O3 Ce1 N2 72.09(13)
O5 Ce1 N2 82.02(14)
O7 Ce1 N3 135.11(13)
O1 Ce1 N3 74.26(13)
O3 Ce1 N3 82.95(13)
O5 Ce1 N3 72.61(13)
N2 Ce1 N3 144.02(14)
O7 Ce1 N1 85.03(14)
O1 Ce1 N1 71.49(13)
O3 Ce1 N1 135.96(13)
O5 Ce1 N1 72.00(14)
N2 Ce1 N1 65.68(13)
N3 Ce1 N1 126.26(14)
O7 Ce1 N4 71.10(14)
O1 Ce1 N4 82.83(13)
O3 Ce1 N4 73.41(13)
O5 Ce1 N4 136.41(14)
N2 Ce1 N4 127.55(14)
N3 Ce1 N4 65.42(14)
N1 Ce1 N4 144.83(13)
O9 Ce2 O11 148.12(12)
O9 Ce2 O13 100.10(13)
O11 Ce2 O13 91.16(13)
O9 Ce2 O15 93.04(13)
O11 Ce2 O15 92.82(13)
O13 Ce2 O15 148.00(12)
O9 Ce2 N7 74.30(13)
O11 Ce2 N7 80.58(13)
O13 Ce2 N7 73.62(12)
O15 Ce2 N7 138.32(12)
O9 Ce2 N5 73.04(13)
O11 Ce2 N5 138.82(12)
O13 Ce2 N5 73.42(13)
O15 Ce2 N5 82.92(13)
N7 Ce2 N5 127.81(13)
O9 Ce2 N8 79.04(13)
O11 Ce2 N8 73.19(13)
O13 Ce2 N8 139.35(12)
O15 Ce2 N8 71.67(12)
N7 Ce2 N8 67.01(12)
N5 Ce2 N8 140.90(12)
O9 Ce2 N6 138.54(13)
O11 Ce2 N6 72.76(13)
O13 Ce2 N6 78.85(13)
O15 Ce2 N6 72.12(12)
N7 Ce2 N6 140.96(13)
N5 Ce2 N6 66.94(13)
N8 Ce2 N6 128.06(13)
O17 Ce3 O19 151.35(13)
O17 Ce3 O21 96.39(14)
O19 Ce3 O21 91.00(13)
O17 Ce3 O23 88.69(13)
O19 Ce3 O23 98.41(13)
O21 Ce3 O23 150.38(12)
O17 Ce3 N10 136.33(13)
O19 Ce3 N10 71.93(13)
O21 Ce3 N10 83.52(14)
O23 Ce3 N10 73.02(13)
O17 Ce3 N11 73.53(13)
O19 Ce3 N11 82.39(14)
O21 Ce3 N11 72.87(13)
O23 Ce3 N11 136.06(12)
N10 Ce3 N11 144.67(13)
O17 Ce3 N12 82.96(14)
O19 Ce3 N12 72.89(13)
O21 Ce3 N12 136.68(13)
O23 Ce3 N12 72.86(13)
N10 Ce3 N12 125.76(14)
N11 Ce3 N12 65.42(13)
O17 Ce3 N9 72.05(14)
O19 Ce3 N9 136.34(14)
O21 Ce3 N9 72.57(13)
O23 Ce3 N9 81.44(13)
N10 Ce3 N9 66.30(14)
N11 Ce3 N9 127.18(14)
N12 Ce3 N9 144.39(13)
C1 N1 C17 110.4(4)
C1 N1 Ce1 117.9(3)
C17 N1 Ce1 112.7(3)
C1 N1 H1 104.8
C17 N1 H1 104.8
Ce1 N1 H1 104.8
C9 N2 C18 111.1(4)
C9 N2 Ce1 116.2(3)
C18 N2 Ce1 114.4(3)
C9 N2 H2 104.5
C18 N2 H2 104.5
Ce1 N2 H2 104.5
C19 N3 C35 112.6(4)
C19 N3 Ce1 115.9(3)
C35 N3 Ce1 113.1(3)
C19 N3 H3 104.6
C35 N3 H3 104.6
Ce1 N3 H3 104.6
C36 N4 C27 111.6(4)
C36 N4 Ce1 113.4(3)
C27 N4 Ce1 117.7(3)
C36 N4 H4 104.1
C27 N4 H4 104.1
Ce1 N4 H4 104.1
C53 N5 C37 114.1(4)
C53 N5 Ce2 111.3(3)
C37 N5 Ce2 116.1(3)
C53 N5 H5 104.7
C37 N5 H5 104.7
Ce2 N5 H5 104.7
C54 N6 C45 113.7(4)
C54 N6 Ce2 111.2(3)
C45 N6 Ce2 115.1(3)
C54 N6 H6 105.3
C45 N6 H6 105.3
Ce2 N6 H6 105.3
C71 N7 C55 113.6(4)
C71 N7 Ce2 111.6(3)
C55 N7 Ce2 114.9(3)
C71 N7 H7 105.2
C55 N7 H7 105.2
Ce2 N7 H7 105.2
C63 N8 C72 112.2(4)
C63 N8 Ce2 115.2(3)
C72 N8 Ce2 111.9(3)
C63 N8 H8 105.6
C72 N8 H8 105.6
Ce2 N8 H8 105.6
C73 N9 C89 113.1(4)
C73 N9 Ce3 115.9(3)
C89 N9 Ce3 112.3(3)
C73 N9 H9 104.7
C89 N9 H9 104.7
Ce3 N9 H9 104.7
C81 N10 C90 112.3(4)
C81 N10 Ce3 117.9(3)
C90 N10 Ce3 111.9(3)
C81 N10 H10 104.4
C90 N10 H10 104.4
Ce3 N10 H10 104.4
C107 N11 C91 113.4(4)
C107 N11 Ce3 113.3(3)
C91 N11 Ce3 116.3(3)
C107 N11 H11 104.1
C91 N11 H11 104.1
Ce3 N11 H11 104.1
C108 N12 C99 112.6(4)
C108 N12 Ce3 113.2(3)
C99 N12 Ce3 116.1(3)
C108 N12 H12 104.5
C99 N12 H12 104.5
Ce3 N12 H12 104.5
C3 O1 Ce1 133.4(3)
C4 O2 C8 118.6(5)
C11 O3 Ce1 132.9(4)
C12 O4 C16 119.0(6)
C21 O5 Ce1 131.2(3)
C22 O6 C26 117.3(5)
C29 O7 Ce1 136.9(3)
C30 O8 C34 117.1(6)
C39 O9 Ce2 130.0(3)
C40 O10 C44 118.0(5)
C47 O11 Ce2 132.6(3)
C48 O12 C52 118.6(4)
C57 O13 Ce2 129.8(3)
C58 O14 C62 117.5(5)
C65 O15 Ce2 135.3(3)
C66 O16 C70 117.0(5)
C75 O17 Ce3 132.2(3)
C76 O18 C80 119.0(5)
C83 O19 Ce3 131.9(3)
C84 O20 C88 118.9(6)
C93 O21 Ce3 130.8(3)
C94 O22 C98 117.6(6)
C101 O23 Ce3 130.3(3)
C102 O24 C06B 120.5(10)
C102 O24 C06A 116.7(7)
C06B O24 C06A 34.6(9)
N1 C1 C2 111.9(5)
N1 C1 H1A 109.2
C2 C1 H1A 109.2
N1 C1 H1B 109.2
C2 C1 H1B 109.2
H1A C1 H1B 107.9
C3 C2 C7 120.9(6)
C3 C2 C1 118.1(5)
C7 C2 C1 121.0(6)
O1 C3 C2 121.8(5)
O1 C3 C4 118.6(5)
C2 C3 C4 119.6(6)
O2 C4 C5 125.5(6)
O2 C4 C3 115.7(5)
C5 C4 C3 118.8(7)
C6 C5 C4 120.4(7)
C6 C5 H5A 119.8
C4 C5 H5A 119.8
C5 C6 C7 121.0(7)
C5 C6 H6A 119.5
C7 C6 H6A 119.5
C6 C7 C2 119.3(7)
C6 C7 H7A 120.4
C2 C7 H7A 120.4
O2 C8 H8A 109.5
O2 C8 H8B 109.5
H8A C8 H8B 109.5
O2 C8 H8C 109.5
H8A C8 H8C 109.5
H8B C8 H8C 109.5
N2 C9 C10 110.5(4)
N2 C9 H9A 109.5
C10 C9 H9A 109.5
N2 C9 H9B 109.5
C10 C9 H9B 109.5
H9A C9 H9B 108.1
C15 C10 C11 121.0(6)
C15 C10 C9 121.6(6)
C11 C10 C9 117.3(5)
O3 C11 C10 121.1(5)
O3 C11 C12 121.1(5)
C10 C11 C12 117.7(6)
C13 C12 O4 124.4(6)
C13 C12 C11 121.3(6)
O4 C12 C11 114.3(6)
C12 C13 C14 119.0(6)
C12 C13 H13 120.5
C14 C13 H13 120.5
C15 C14 C13 121.3(7)
C15 C14 H14 119.3
C13 C14 H14 119.3
C14 C15 C10 119.6(7)
C14 C15 H15 120.2
C10 C15 H15 120.2
O4 C16 H16A 109.5
O4 C16 H16B 109.5
H16A C16 H16B 109.5
O4 C16 H16C 109.5
H16A C16 H16C 109.5
H16B C16 H16C 109.5
N1 C17 C18 107.5(5)
N1 C17 H17A 110.2
C18 C17 H17A 110.2
N1 C17 H17B 110.2
C18 C17 H17B 110.2
H17A C17 H17B 108.5
N2 C18 C17 109.8(4)
N2 C18 H18A 109.7
C17 C18 H18A 109.7
N2 C18 H18B 109.7
C17 C18 H18B 109.7
H18A C18 H18B 108.2
N3 C19 C20 112.4(4)
N3 C19 H19A 109.1
C20 C19 H19A 109.1
N3 C19 H19B 109.1
C20 C19 H19B 109.1
H19A C19 H19B 107.9
C25 C20 C21 121.4(6)
C25 C20 C19 121.9(6)
C21 C20 C19 116.7(5)
O5 C21 C20 121.0(5)
O5 C21 C22 121.1(5)
C20 C21 C22 117.9(6)
C23 C22 O6 127.0(6)
C23 C22 C21 120.1(6)
O6 C22 C21 112.8(6)
C22 C23 C24 120.9(6)
C22 C23 H23 119.6
C24 C23 H23 119.6
C23 C24 C25 120.6(7)
C23 C24 H24 119.7
C25 C24 H24 119.7
C20 C25 C24 119.1(6)
C20 C25 H25 120.5
C24 C25 H25 120.5
O6 C26 H26A 109.5
O6 C26 H26B 109.5
H26A C26 H26B 109.5
O6 C26 H26C 109.5
H26A C26 H26C 109.5
H26B C26 H26C 109.5
N4 C27 C28 111.8(5)
N4 C27 H27A 109.3
C28 C27 H27A 109.3
N4 C27 H27B 109.3
C28 C27 H27B 109.3
H27A C27 H27B 107.9
C33 C28 C29 118.9(6)
C33 C28 C27 121.9(6)
C29 C28 C27 119.2(6)
O7 C29 C30 120.9(6)
O7 C29 C28 120.6(6)
C30 C29 C28 118.4(6)
C31 C30 O8 125.5(7)
C31 C30 C29 121.1(7)
O8 C30 C29 113.4(6)
C32 C31 C30 120.0(7)
C32 C31 H31 120.0
C30 C31 H31 120.0
C33 C32 C31 120.3(7)
C33 C32 H32 119.8
C31 C32 H32 119.8
C32 C33 C28 121.1(7)
C32 C33 H33 119.5
C28 C33 H33 119.5
O8 C34 H34A 109.5
O8 C34 H34B 109.5
H34A C34 H34B 109.5
O8 C34 H34C 109.5
H34A C34 H34C 109.5
H34B C34 H34C 109.5
N3 C35 C36 110.5(5)
N3 C35 H35A 109.5
C36 C35 H35A 109.5
N3 C35 H35B 109.5
C36 C35 H35B 109.5
H35A C35 H35B 108.1
N4 C36 C35 109.0(5)
N4 C36 H36A 109.9
C35 C36 H36A 109.9
N4 C36 H36B 109.9
C35 C36 H36B 109.9
H36A C36 H36B 108.3
N5 C37 C38 109.8(4)
N5 C37 H37A 109.7
C38 C37 H37A 109.7
N5 C37 H37B 109.7
C38 C37 H37B 109.7
H37A C37 H37B 108.2
C39 C38 C43 119.0(6)
C39 C38 C37 118.9(6)
C43 C38 C37 122.0(6)
O9 C39 C38 120.5(5)
O9 C39 C40 120.2(5)
C38 C39 C40 119.4(6)
C41 C40 O10 125.2(5)
C41 C40 C39 120.1(6)
O10 C40 C39 114.8(5)
C40 C41 C42 120.7(6)
C40 C41 H41 119.6
C42 C41 H41 119.6
C41 C42 C43 120.5(7)
C41 C42 H42 119.8
C43 C42 H42 119.8
C42 C43 C38 120.4(6)
C42 C43 H43 119.8
C38 C43 H43 119.8
O10 C44 H44A 109.5
O10 C44 H44B 109.5
H44A C44 H44B 109.5
O10 C44 H44C 109.5
H44A C44 H44C 109.5
H44B C44 H44C 109.5
C46 C45 N6 109.8(4)
C46 C45 H45A 109.7
N6 C45 H45A 109.7
C46 C45 H45B 109.7
N6 C45 H45B 109.7
H45A C45 H45B 108.2
C51 C46 C47 119.2(6)
C51 C46 C45 122.0(5)
C47 C46 C45 118.7(5)
O11 C47 C48 119.7(5)
O11 C47 C46 121.5(5)
C48 C47 C46 118.7(5)
O12 C48 C49 123.9(6)
O12 C48 C47 115.2(5)
C49 C48 C47 120.9(5)
C50 C49 C48 119.3(6)
C50 C49 H49 120.3
C48 C49 H49 120.3
C51 C50 C49 120.5(6)
C51 C50 H50 119.7
C49 C50 H50 119.7
C50 C51 C46 121.2(6)
C50 C51 H51 119.4
C46 C51 H51 119.4
O12 C52 H52A 109.5
O12 C52 H52B 109.5
H52A C52 H52B 109.5
O12 C52 H52C 109.5
H52A C52 H52C 109.5
H52B C52 H52C 109.5
N5 C53 C54 109.7(4)
N5 C53 H53A 109.7
C54 C53 H53A 109.7
N5 C53 H53B 109.7
C54 C53 H53B 109.7
H53A C53 H53B 108.2
N6 C54 C53 110.6(4)
N6 C54 H54A 109.5
C53 C54 H54A 109.5
N6 C54 H54B 109.5
C53 C54 H54B 109.5
H54A C54 H54B 108.1
N7 C55 C56 110.5(4)
N7 C55 H55A 109.5
C56 C55 H55A 109.5
N7 C55 H55B 109.5
C56 C55 H55B 109.5
H55A C55 H55B 108.1
C61 C56 C57 118.9(6)
C61 C56 C55 122.7(5)
C57 C56 C55 118.3(5)
O13 C57 C56 120.4(5)
O13 C57 C58 119.5(5)
C56 C57 C58 120.0(5)
C59 C58 O14 125.5(6)
C59 C58 C57 119.3(6)
O14 C58 C57 115.2(5)
C58 C59 C60 121.1(6)
C58 C59 H59 119.5
C60 C59 H59 119.5
C61 C60 C59 119.4(6)
C61 C60 H60 120.3
C59 C60 H60 120.3
C60 C61 C56 121.4(6)
C60 C61 H61 119.3
C56 C61 H61 119.3
O14 C62 H62A 109.5
O14 C62 H62B 109.5
H62A C62 H62B 109.5
O14 C62 H62C 109.5
H62A C62 H62C 109.5
H62B C62 H62C 109.5
N8 C63 C64 109.1(4)
N8 C63 H63A 109.9
C64 C63 H63A 109.9
N8 C63 H63B 109.9
C64 C63 H63B 109.9
H63A C63 H63B 108.3
C69 C64 C65 120.6(5)
C69 C64 C63 121.6(5)
C65 C64 C63 117.7(5)
O15 C65 C64 122.2(5)
O15 C65 C66 119.8(5)
C64 C65 C66 118.0(5)
C67 C66 O16 124.7(5)
C67 C66 C65 120.4(5)
O16 C66 C65 114.9(5)
C66 C67 C68 120.0(6)
C66 C67 H67 120.0
C68 C67 H67 120.0
C69 C68 C67 121.1(6)
C69 C68 H68 119.5
C67 C68 H68 119.5
C68 C69 C64 119.8(6)
C68 C69 H69 120.1
C64 C69 H69 120.1
O16 C70 H70A 109.5
O16 C70 H70B 109.5
H70A C70 H70B 109.5
O16 C70 H70C 109.5
H70A C70 H70C 109.5
H70B C70 H70C 109.5
N7 C71 C72 108.4(4)
N7 C71 H71A 110.0
C72 C71 H71A 110.0
N7 C71 H71B 110.0
C72 C71 H71B 110.0
H71A C71 H71B 108.4
N8 C72 C71 109.3(4)
N8 C72 H72A 109.8
C71 C72 H72A 109.8
N8 C72 H72B 109.8
C71 C72 H72B 109.8
H72A C72 H72B 108.3
N9 C73 C74 111.1(5)
N9 C73 H73A 109.4
C74 C73 H73A 109.4
N9 C73 H73B 109.4
C74 C73 H73B 109.4
H73A C73 H73B 108.0
C79 C74 C75 119.3(7)
C79 C74 C73 123.2(6)
C75 C74 C73 117.5(5)
O17 C75 C76 119.8(6)
O17 C75 C74 120.8(6)
C76 C75 C74 119.4(6)
O18 C76 C77 125.3(7)
O18 C76 C75 114.3(6)
C77 C76 C75 120.4(6)
C78 C77 C76 119.3(7)
C78 C77 H77 120.3
C76 C77 H77 120.3
C79 C78 C77 121.9(7)
C79 C78 H78 119.1
C77 C78 H78 119.1
C78 C79 C74 119.7(7)
C78 C79 H79 120.2
C74 C79 H79 120.2
O18 C80 H80A 109.5
O18 C80 H80B 109.5
H80A C80 H80B 109.5
O18 C80 H80C 109.5
H80A C80 H80C 109.5
H80B C80 H80C 109.5
N10 C81 C82 112.0(5)
N10 C81 H81A 109.2
C82 C81 H81A 109.2
N10 C81 H81B 109.2
C82 C81 H81B 109.2
H81A C81 H81B 107.9
C83 C82 C87 120.8(6)
C83 C82 C81 117.9(6)
C87 C82 C81 121.3(6)
O19 C83 C82 121.5(6)
O19 C83 C84 119.9(6)
C82 C83 C84 118.6(7)
O20 C84 C85 125.0(6)
O20 C84 C83 114.9(6)
C85 C84 C83 120.1(7)
C86 C85 C84 119.0(7)
C86 C85 H85 120.5
C84 C85 H85 120.5
C87 C86 C85 122.4(8)
C87 C86 H86 118.8
C85 C86 H86 118.8
C86 C87 C82 119.1(8)
C86 C87 H87 120.4
C82 C87 H87 120.4
O20 C88 H88A 109.5
O20 C88 H88B 109.5
H88A C88 H88B 109.5
O20 C88 H88C 109.5
H88A C88 H88C 109.5
H88B C88 H88C 109.5
C90 C89 N9 109.3(5)
C90 C89 H89A 109.8
N9 C89 H89A 109.8
C90 C89 H89B 109.8
N9 C89 H89B 109.8
H89A C89 H89B 108.3
N10 C90 C89 110.3(4)
N10 C90 H90A 109.6
C89 C90 H90A 109.6
N10 C90 H90B 109.6
C89 C90 H90B 109.6
H90A C90 H90B 108.1
N11 C91 C92 111.9(4)
N11 C91 H91A 109.2
C92 C91 H91A 109.2
N11 C91 H91B 109.2
C92 C91 H91B 109.2
H91A C91 H91B 107.9
C97 C92 C93 120.9(6)
C97 C92 C91 121.4(6)
C93 C92 C91 117.7(6)
O21 C93 C92 121.1(5)
O21 C93 C94 120.8(5)
C92 C93 C94 118.1(6)
C95 C94 O22 126.2(6)
C95 C94 C93 120.3(6)
O22 C94 C93 113.5(6)
C94 C95 C96 120.3(6)
C94 C95 H95 119.9
C96 C95 H95 119.9
C97 C96 C95 120.5(7)
C97 C96 H96 119.8
C95 C96 H96 119.8
C96 C97 C92 119.9(7)
C96 C97 H97 120.0
C92 C97 H97 120.0
O22 C98 H98A 109.5
O22 C98 H98B 109.5
H98A C98 H98B 109.5
O22 C98 H98C 109.5
H98A C98 H98C 109.5
H98B C98 H98C 109.5
C100 C99 N12 110.9(4)
C100 C99 H99A 109.5
N12 C99 H99A 109.5
C100 C99 H99B 109.5
N12 C99 H99B 109.5
H99A C99 H99B 108.1
C105 C100 C101 119.5(7)
C105 C100 C99 122.7(6)
C101 C100 C99 117.7(5)
O23 C101 C102 119.9(6)
O23 C101 C100 121.4(6)
C102 C101 C100 118.6(6)
O24 C102 C103 124.8(7)
O24 C102 C101 114.6(6)
C103 C102 C101 120.6(7)
C104 C103 C102 119.3(7)
C104 C103 H103 120.3
C102 C103 H103 120.3
C105 C104 C103 120.6(7)
C105 C104 H104 119.7
C103 C104 H104 119.7
C104 C105 C100 121.3(7)
C104 C105 H105 119.3
C100 C105 H105 119.3
O24 C06A H06A 109.5
O24 C06A H06B 109.5
H06A C06A H06B 109.5
O24 C06A H06C 109.5
H06A C06A H06C 109.5
H06B C06A H06C 109.5
O24 C06B H06D 109.5
O24 C06B H06E 109.5
H06D C06B H06E 109.5
O24 C06B H06F 109.5
H06D C06B H06F 109.5
H06E C06B H06F 109.5
N11 C107 C108 108.8(4)
N11 C107 H10D 109.9
C108 C107 H10D 109.9
N11 C107 H10E 109.9
C108 C107 H10E 109.9
H10D C107 H10E 108.3
N12 C108 C107 108.3(5)
N12 C108 H10F 110.0
C107 C108 H10F 110.0
N12 C108 H10G 110.0
C107 C108 H10G 110.0
H10F C108 H10G 108.4

loop_
_geom_bond_atom_site_label_1
_geom_bond_atom_site_label_2
_geom_bond_distance
_geom_bond_publ_flag
Ce1 O7 2.184(4) y
Ce1 O1 2.192(3) y
Ce1 O3 2.205(3) y
Ce1 O5 2.207(4) y
Ce1 N2 2.611(4) y
Ce1 N3 2.612(4) y
Ce1 N1 2.649(4) y
Ce1 N4 2.656(4) y
Ce2 O9 2.198(3) y
Ce2 O11 2.200(4) y
Ce2 O13 2.205(3) y
Ce2 O15 2.211(3) y
Ce2 N7 2.610(4) y
Ce2 N5 2.617(4) y
Ce2 N8 2.619(4) y
Ce2 N6 2.624(4) y
Ce3 O17 2.177(4) y
Ce3 O19 2.189(4) y
Ce3 O21 2.207(3) y
Ce3 O23 2.215(3) y
Ce3 N10 2.613(5) y
Ce3 N11 2.616(4) y
Ce3 N12 2.626(4) y
Ce3 N9 2.636(4) y
N1 C1 1.467(6) ?
N1 C17 1.488(6) ?
N1 H1 0.9100 ?
N2 C9 1.477(6) ?
N2 C18 1.477(6) ?
N2 H2 0.9100 ?
N3 C19 1.456(6) ?
N3 C35 1.468(6) ?
N3 H3 0.9100 ?
N4 C36 1.470(7) ?
N4 C27 1.472(7) ?
N4 H4 0.9100 ?
N5 C53 1.457(6) ?
N5 C37 1.472(6) ?
N5 H5 0.9100 ?
N6 C54 1.454(6) ?
N6 C45 1.486(6) ?
N6 H6 0.9100 ?
N7 C71 1.471(6) ?
N7 C55 1.480(6) ?
N7 H7 0.9100 ?
N8 C63 1.471(5) ?
N8 C72 1.483(5) ?
N8 H8 0.9100 ?
N9 C73 1.455(6) ?
N9 C89 1.483(7) ?
N9 H9 0.9100 ?
N10 C81 1.471(6) ?
N10 C90 1.473(6) ?
N10 H10 0.9100 ?
N11 C107 1.463(6) ?
N11 C91 1.475(6) ?
N11 H11 0.9100 ?
N12 C108 1.464(7) ?
N12 C99 1.493(6) ?
N12 H12 0.9100 ?
O1 C3 1.334(6) ?
O2 C4 1.358(6) ?
O2 C8 1.401(7) ?
O3 C11 1.310(6) ?
O4 C12 1.368(6) ?
O4 C16 1.411(6) ?
O5 C21 1.329(6) ?
O6 C22 1.369(7) ?
O6 C26 1.416(6) ?
O7 C29 1.327(6) ?
O8 C30 1.373(6) ?
O8 C34 1.416(7) ?
O9 C39 1.323(6) ?
O10 C40 1.376(6) ?
O10 C44 1.420(6) ?
O11 C47 1.321(6) ?
O12 C48 1.381(6) ?
O12 C52 1.412(6) ?
O13 C57 1.334(5) ?
O14 C58 1.377(6) ?
O14 C62 1.412(6) ?
O15 C65 1.312(6) ?
O16 C66 1.377(6) ?
O16 C70 1.416(6) ?
O17 C75 1.330(6) ?
O18 C76 1.372(6) ?
O18 C80 1.413(7) ?
O19 C83 1.330(6) ?
O20 C84 1.351(7) ?
O20 C88 1.409(6) ?
O21 C93 1.325(6) ?
O22 C94 1.369(7) ?
O22 C98 1.408(6) ?
O23 C101 1.318(6) ?
O24 C102 1.371(7) ?
O24 C06B 1.41(2) ?
O24 C06A 1.434(13) ?
C1 C2 1.514(8) ?
C1 H1A 0.9700 ?
C1 H1B 0.9700 ?
C2 C3 1.372(7) ?
C2 C7 1.380(8) ?
C3 C4 1.400(7) ?
C4 C5 1.386(8) ?
C5 C6 1.366(9) ?
C5 H5A 0.9300 ?
C6 C7 1.367(10) ?
C6 H6A 0.9300 ?
C7 H7A 0.9300 ?
C8 H8A 0.9600 ?
C8 H8B 0.9600 ?
C8 H8C 0.9600 ?
C9 C10 1.495(7) ?
C9 H9A 0.9700 ?
C9 H9B 0.9700 ?
C10 C15 1.369(7) ?
C10 C11 1.401(7) ?
C11 C12 1.402(7) ?
C12 C13 1.359(8) ?
C13 C14 1.392(8) ?
C13 H13 0.9300 ?
C14 C15 1.360(8) ?
C14 H14 0.9300 ?
C15 H15 0.9300 ?
C16 H16A 0.9600 ?
C16 H16B 0.9600 ?
C16 H16C 0.9600 ?
C17 C18 1.514(7) ?
C17 H17A 0.9700 ?
C17 H17B 0.9700 ?
C18 H18A 0.9700 ?
C18 H18B 0.9700 ?
C19 C20 1.511(7) ?
C19 H19A 0.9700 ?
C19 H19B 0.9700 ?
C20 C25 1.371(7) ?
C20 C21 1.388(7) ?
C21 C22 1.422(7) ?
C22 C23 1.350(8) ?
C23 C24 1.368(8) ?
C23 H23 0.9300 ?
C24 C25 1.386(7) ?
C24 H24 0.9300 ?
C25 H25 0.9300 ?
C26 H26A 0.9600 ?
C26 H26B 0.9600 ?
C26 H26C 0.9600 ?
C27 C28 1.486(8) ?
C27 H27A 0.9700 ?
C27 H27B 0.9700 ?
C28 C33 1.388(8) ?
C28 C29 1.404(7) ?
C29 C30 1.384(8) ?
C30 C31 1.372(8) ?
C31 C32 1.361(8) ?
C31 H31 0.9300 ?
C32 C33 1.360(9) ?
C32 H32 0.9300 ?
C33 H33 0.9300 ?
C34 H34A 0.9600 ?
C34 H34B 0.9600 ?
C34 H34C 0.9600 ?
C35 C36 1.482(8) ?
C35 H35A 0.9700 ?
C35 H35B 0.9700 ?
C36 H36A 0.9700 ?
C36 H36B 0.9700 ?
C37 C38 1.496(7) ?
C37 H37A 0.9700 ?
C37 H37B 0.9700 ?
C38 C39 1.391(7) ?
C38 C43 1.394(8) ?
C39 C40 1.402(7) ?
C40 C41 1.358(8) ?
C41 C42 1.366(8) ?
C41 H41 0.9300 ?
C42 C43 1.366(7) ?
C42 H42 0.9300 ?
C43 H43 0.9300 ?
C44 H44A 0.9600 ?
C44 H44B 0.9600 ?
C44 H44C 0.9600 ?
C45 C46 1.482(7) ?
C45 H45A 0.9700 ?
C45 H45B 0.9700 ?
C46 C51 1.381(7) ?
C46 C47 1.398(7) ?
C47 C48 1.397(7) ?
C48 C49 1.383(7) ?
C49 C50 1.373(7) ?
C49 H49 0.9300 ?
C50 C51 1.368(8) ?
C50 H50 0.9300 ?
C51 H51 0.9300 ?
C52 H52A 0.9600 ?
C52 H52B 0.9600 ?
C52 H52C 0.9600 ?
C53 C54 1.497(7) ?
C53 H53A 0.9700 ?
C53 H53B 0.9700 ?
C54 H54A 0.9700 ?
C54 H54B 0.9700 ?
C55 C56 1.490(7) ?
C55 H55A 0.9700 ?
C55 H55B 0.9700 ?
C56 C61 1.379(7) ?
C56 C57 1.395(7) ?
C57 C58 1.402(7) ?
C58 C59 1.363(7) ?
C59 C60 1.389(7) ?
C59 H59 0.9300 ?
C60 C61 1.366(8) ?
C60 H60 0.9300 ?
C61 H61 0.9300 ?
C62 H62A 0.9600 ?
C62 H62B 0.9600 ?
C62 H62C 0.9600 ?
C63 C64 1.513(6) ?
C63 H63A 0.9700 ?
C63 H63B 0.9700 ?
C64 C69 1.380(7) ?
C64 C65 1.392(7) ?
C65 C66 1.409(7) ?
C66 C67 1.369(7) ?
C67 C68 1.370(7) ?
C67 H67 0.9300 ?
C68 C69 1.364(7) ?
C68 H68 0.9300 ?
C69 H69 0.9300 ?
C70 H70A 0.9600 ?
C70 H70B 0.9600 ?
C70 H70C 0.9600 ?
C71 C72 1.518(6) ?
C71 H71A 0.9700 ?
C71 H71B 0.9700 ?
C72 H72A 0.9700 ?
C72 H72B 0.9700 ?
C73 C74 1.484(8) ?
C73 H73A 0.9700 ?
C73 H73B 0.9700 ?
C74 C79 1.384(8) ?
C74 C75 1.400(7) ?
C75 C76 1.386(8) ?
C76 C77 1.374(8) ?
C77 C78 1.365(8) ?
C77 H77 0.9300 ?
C78 C79 1.362(9) ?
C78 H78 0.9300 ?
C79 H79 0.9300 ?
C80 H80A 0.9600 ?
C80 H80B 0.9600 ?
C80 H80C 0.9600 ?
C81 C82 1.489(7) ?
C81 H81A 0.9700 ?
C81 H81B 0.9700 ?
C82 C83 1.381(8) ?
C82 C87 1.392(8) ?
C83 C84 1.411(7) ?
C84 C85 1.378(9) ?
C85 C86 1.377(10) ?
C85 H85 0.9300 ?
C86 C87 1.348(8) ?
C86 H86 0.9300 ?
C87 H87 0.9300 ?
C88 H88A 0.9600 ?
C88 H88B 0.9600 ?
C88 H88C 0.9600 ?
C89 C90 1.475(7) ?
C89 H89A 0.9700 ?
C89 H89B 0.9700 ?
C90 H90A 0.9700 ?
C90 H90B 0.9700 ?
C91 C92 1.501(7) ?
C91 H91A 0.9700 ?
C91 H91B 0.9700 ?
C92 C97 1.377(8) ?
C92 C93 1.392(7) ?
C93 C94 1.414(7) ?
C94 C95 1.355(8) ?
C95 C96 1.392(9) ?
C95 H95 0.9300 ?
C96 C97 1.361(7) ?
C96 H96 0.9300 ?
C97 H97 0.9300 ?
C98 H98A 0.9600 ?
C98 H98B 0.9600 ?
C98 H98C 0.9600 ?
C99 C100 1.489(8) ?
C99 H99A 0.9700 ?
C99 H99B 0.9700 ?
C100 C105 1.369(7) ?
C100 C101 1.400(7) ?
C101 C102 1.395(8) ?
C102 C103 1.380(8) ?
C103 C104 1.377(9) ?
C103 H103 0.9300 ?
C104 C105 1.356(9) ?
C104 H104 0.9300 ?
C105 H105 0.9300 ?
C06A H06A 0.9600 ?
C06A H06B 0.9600 ?
C06A H06C 0.9600 ?
C06B H06D 0.9600 ?
C06B H06E 0.9600 ?
C06B H06F 0.9600 ?
C107 C108 1.500(6) ?
C107 H10D 0.9700 ?
C107 H10E 0.9700 ?
C108 H10F 0.9700 ?
C108 H10G 0.9700 ?

loop_
_geom_hbond_atom_site_label_D
_geom_hbond_atom_site_label_H
_geom_hbond_atom_site_label_A
_geom_hbond_site_symmetry_A
_geom_hbond_distance_DH
_geom_hbond_distance_HA
_geom_hbond_distance_DA
_geom_hbond_angle_DHA
C26 H26B O17 2_655 0.96 2.54 3.358(7) 143.0
C16 H16B O19 2_645 0.96 2.60 3.411(7) 142.9
C55 H55A O6 2_645 0.97 2.69 3.634(6) 165.6

loop_
_geom_torsion_atom_site_label_1
_geom_torsion_atom_site_label_2
_geom_torsion_atom_site_label_3
_geom_torsion_atom_site_label_4
_geom_torsion
O7 Ce1 N1 C1 74.9(4)
O1 Ce1 N1 C1 -16.9(4)
O3 Ce1 N1 C1 167.3(4)
O5 Ce1 N1 C1 -121.1(4)
N2 Ce1 N1 C1 149.7(5)
N3 Ce1 N1 C1 -70.0(5)
N4 Ce1 N1 C1 28.4(5)
O7 Ce1 N1 C17 -55.6(4)
O1 Ce1 N1 C17 -147.4(4)
O3 Ce1 N1 C17 36.8(5)
O5 Ce1 N1 C17 108.4(4)
N2 Ce1 N1 C17 19.2(4)
N3 Ce1 N1 C17 159.5(4)
N4 Ce1 N1 C17 -102.1(4)
O7 Ce1 N2 C9 -123.1(4)
O1 Ce1 N2 C9 163.4(3)
O3 Ce1 N2 C9 -22.0(4)
O5 Ce1 N2 C9 71.4(4)
N3 Ce1 N2 C9 26.3(5)
N1 Ce1 N2 C9 145.2(4)
N4 Ce1 N2 C9 -73.2(4)
O7 Ce1 N2 C18 105.2(4)
O1 Ce1 N2 C18 31.7(5)
O3 Ce1 N2 C18 -153.7(4)
O5 Ce1 N2 C18 -60.3(4)
N3 Ce1 N2 C18 -105.3(4)
N1 Ce1 N2 C18 13.5(4)
N4 Ce1 N2 C18 155.1(4)
O7 Ce1 N3 C19 165.2(3)
O1 Ce1 N3 C19 -121.1(4)
O3 Ce1 N3 C19 74.8(4)
O5 Ce1 N3 C19 -18.2(3)
N2 Ce1 N3 C19 29.0(5)
N1 Ce1 N3 C19 -69.1(4)
N4 Ce1 N3 C19 149.7(4)
O7 Ce1 N3 C35 33.0(4)
O1 Ce1 N3 C35 106.7(4)
O3 Ce1 N3 C35 -57.4(3)
O5 Ce1 N3 C35 -150.4(4)
N2 Ce1 N3 C35 -103.2(4)
N1 Ce1 N3 C35 158.7(3)
N4 Ce1 N3 C35 17.5(3)
O7 Ce1 N4 C36 -154.6(4)
O1 Ce1 N4 C36 -62.0(4)
O3 Ce1 N4 C36 103.7(4)
O5 Ce1 N4 C36 30.7(4)
N2 Ce1 N4 C36 154.4(3)
N3 Ce1 N4 C36 13.9(3)
N1 Ce1 N4 C36 -104.7(4)
O7 Ce1 N4 C27 -21.8(4)
O1 Ce1 N4 C27 70.8(4)
O3 Ce1 N4 C27 -123.5(4)
O5 Ce1 N4 C27 163.6(4)
N2 Ce1 N4 C27 -72.8(4)
N3 Ce1 N4 C27 146.8(4)
N1 Ce1 N4 C27 28.1(5)
O9 Ce2 N5 C53 151.8(3)
O11 Ce2 N5 C53 -29.7(4)
O13 Ce2 N5 C53 -101.8(3)
O15 Ce2 N5 C53 56.4(3)
N7 Ce2 N5 C53 -154.7(3)
N8 Ce2 N5 C53 105.5(3)
N6 Ce2 N5 C53 -17.1(3)
O9 Ce2 N5 C37 19.1(3)
O11 Ce2 N5 C37 -162.5(3)
O13 Ce2 N5 C37 125.5(3)
O15 Ce2 N5 C37 -76.3(3)
N7 Ce2 N5 C37 72.6(4)
N8 Ce2 N5 C37 -27.2(4)
N6 Ce2 N5 C37 -149.8(4)
O9 Ce2 N6 C54 -31.1(4)
O11 Ce2 N6 C54 156.3(3)
O13 Ce2 N6 C54 61.6(3)
O15 Ce2 N6 C54 -104.8(3)
N7 Ce2 N6 C54 107.2(4)
N5 Ce2 N6 C54 -15.0(3)
N8 Ce2 N6 C54 -152.5(3)
O9 Ce2 N6 C45 -162.1(3)
O11 Ce2 N6 C45 25.3(3)
O13 Ce2 N6 C45 -69.4(4)
O15 Ce2 N6 C45 124.2(4)
N7 Ce2 N6 C45 -23.8(5)
N5 Ce2 N6 C45 -146.0(4)
N8 Ce2 N6 C45 76.4(4)
O9 Ce2 N7 C71 -103.9(3)
O11 Ce2 N7 C71 56.2(3)
O13 Ce2 N7 C71 150.2(4)
O15 Ce2 N7 C71 -27.4(4)
N5 Ce2 N7 C71 -157.0(3)
N8 Ce2 N7 C71 -19.4(3)
N6 Ce2 N7 C71 103.3(4)
O9 Ce2 N7 C55 124.9(4)
O11 Ce2 N7 C55 -74.9(4)
O13 Ce2 N7 C55 19.1(3)
O15 Ce2 N7 C55 -158.6(3)
N5 Ce2 N7 C55 71.9(4)
N8 Ce2 N7 C55 -150.6(4)
N6 Ce2 N7 C55 -27.9(5)
O9 Ce2 N8 C63 -66.0(3)
O11 Ce2 N8 C63 129.9(4)
O13 Ce2 N8 C63 -158.8(3)
O15 Ce2 N8 C63 31.0(3)
N7 Ce2 N8 C63 -143.4(4)
N5 Ce2 N8 C63 -21.2(4)
N6 Ce2 N8 C63 78.9(4)
O9 Ce2 N8 C72 63.7(3)
O11 Ce2 N8 C72 -100.5(3)
O13 Ce2 N8 C72 -29.1(4)
O15 Ce2 N8 C72 160.6(4)
N7 Ce2 N8 C72 -13.8(3)
N5 Ce2 N8 C72 108.5(3)
N6 Ce2 N8 C72 -151.4(3)
O17 Ce3 N9 C73 -20.3(4)
O19 Ce3 N9 C73 164.3(4)
O21 Ce3 N9 C73 -123.3(4)
O23 Ce3 N9 C73 71.1(4)
N10 Ce3 N9 C73 146.2(4)
N11 Ce3 N9 C73 -72.0(4)
N12 Ce3 N9 C73 27.3(5)
O17 Ce3 N9 C89 -152.5(4)
O19 Ce3 N9 C89 32.2(4)
O21 Ce3 N9 C89 104.6(4)
O23 Ce3 N9 C89 -61.1(3)
N10 Ce3 N9 C89 14.1(3)
N11 Ce3 N9 C89 155.8(3)
N12 Ce3 N9 C89 -104.8(4)
O17 Ce3 N10 C81 168.6(3)
O19 Ce3 N10 C81 -17.1(4)
O21 Ce3 N10 C81 76.1(4)
O23 Ce3 N10 C81 -122.2(4)
N11 Ce3 N10 C81 28.4(5)
N12 Ce3 N10 C81 -69.0(4)
N9 Ce3 N10 C81 149.9(4)
O17 Ce3 N10 C90 36.2(4)
O19 Ce3 N10 C90 -149.4(4)
O21 Ce3 N10 C90 -56.3(3)
O23 Ce3 N10 C90 105.4(3)
N11 Ce3 N10 C90 -104.0(4)
N12 Ce3 N10 C90 158.6(3)
N9 Ce3 N10 C90 17.5(3)
O17 Ce3 N11 C107 106.3(4)
O19 Ce3 N11 C107 -58.0(4)
O21 Ce3 N11 C107 -151.4(4)
O23 Ce3 N11 C107 36.2(4)
N10 Ce3 N11 C107 -101.2(4)
N12 Ce3 N11 C107 16.6(3)
N9 Ce3 N11 C107 157.4(3)
O17 Ce3 N11 C91 -119.8(4)
O19 Ce3 N11 C91 75.9(3)
O21 Ce3 N11 C91 -17.6(3)
O23 Ce3 N11 C91 170.1(3)
N10 Ce3 N11 C91 32.7(5)
N12 Ce3 N11 C91 150.5(4)
N9 Ce3 N11 C91 -68.7(4)
O17 Ce3 N12 C108 -58.4(4)
O19 Ce3 N12 C108 106.0(4)
O21 Ce3 N12 C108 33.5(4)
O23 Ce3 N12 C108 -149.2(4)
N10 Ce3 N12 C108 157.6(3)
N11 Ce3 N12 C108 16.7(3)
N9 Ce3 N12 C108 -103.5(4)
O17 Ce3 N12 C99 74.1(4)
O19 Ce3 N12 C99 -121.5(4)
O21 Ce3 N12 C99 165.9(3)
O23 Ce3 N12 C99 -16.7(4)
N10 Ce3 N12 C99 -70.0(4)
N11 Ce3 N12 C99 149.1(4)
N9 Ce3 N12 C99 28.9(5)
O7 Ce1 O1 C3 -128.4(5)
O3 Ce1 O1 C3 130.0(5)
O5 Ce1 O1 C3 24.7(5)
N2 Ce1 O1 C3 -61.1(5)
N3 Ce1 O1 C3 94.3(5)
N1 Ce1 O1 C3 -43.6(5)
N4 Ce1 O1 C3 160.7(5)
O7 Ce1 O3 C11 30.6(5)
O1 Ce1 O3 C11 131.0(5)
O5 Ce1 O3 C11 -122.1(5)
N2 Ce1 O3 C11 -40.8(5)
N3 Ce1 O3 C11 165.5(5)
N1 Ce1 O3 C11 -57.7(5)
N4 Ce1 O3 C11 99.1(5)
O7 Ce1 O5 C21 131.0(4)
O1 Ce1 O5 C21 27.2(5)
O3 Ce1 O5 C21 -126.2(4)
N2 Ce1 O5 C21 162.0(5)
N3 Ce1 O5 C21 -43.8(4)
N1 Ce1 O5 C21 95.1(5)
N4 Ce1 O5 C21 -59.8(5)
O1 Ce1 O7 C29 -121.3(5)
O3 Ce1 O7 C29 31.5(5)
O5 Ce1 O7 C29 133.2(5)
N2 Ce1 O7 C29 101.2(5)
N3 Ce1 O7 C29 -53.8(6)
N1 Ce1 O7 C29 167.3(5)
N4 Ce1 O7 C29 -38.9(5)
O11 Ce2 O9 C39 -134.4(4)
O13 Ce2 O9 C39 -25.4(4)
O15 Ce2 O9 C39 125.3(4)
N7 Ce2 O9 C39 -95.1(4)
N5 Ce2 O9 C39 43.6(4)
N8 Ce2 O9 C39 -164.1(4)
N6 Ce2 O9 C39 59.1(5)
O9 Ce2 O11 C47 -134.0(4)
O13 Ce2 O11 C47 114.6(4)
O15 Ce2 O11 C47 -33.6(4)
N7 Ce2 O11 C47 -172.2(5)
N5 Ce2 O11 C47 48.8(5)
N8 Ce2 O11 C47 -103.5(4)
N6 Ce2 O11 C47 36.6(4)
O9 Ce2 O13 C57 -27.3(5)
O11 Ce2 O13 C57 122.8(5)
O15 Ce2 O13 C57 -140.0(4)
N7 Ce2 O13 C57 42.9(4)
N5 Ce2 O13 C57 -96.0(5)
N8 Ce2 O13 C57 57.6(5)
N6 Ce2 O13 C57 -165.1(5)
O9 Ce2 O15 C65 109.0(5)
O11 Ce2 O15 C65 -39.7(5)
O13 Ce2 O15 C65 -136.4(4)
N7 Ce2 O15 C65 39.3(6)
N5 Ce2 O15 C65 -178.5(5)
N8 Ce2 O15 C65 31.6(5)
N6 Ce2 O15 C65 -110.5(5)
O19 Ce3 O17 C75 130.9(5)
O21 Ce3 O17 C75 26.9(5)
O23 Ce3 O17 C75 -123.8(5)
N10 Ce3 O17 C75 -60.4(5)
N11 Ce3 O17 C75 96.9(5)
N12 Ce3 O17 C75 163.3(5)
N9 Ce3 O17 C75 -42.4(5)
O17 Ce3 O19 C83 128.0(5)
O21 Ce3 O19 C83 -126.6(5)
O23 Ce3 O19 C83 25.2(5)
N10 Ce3 O19 C83 -43.8(5)
N11 Ce3 O19 C83 160.8(5)
N12 Ce3 O19 C83 94.2(5)
N9 Ce3 O19 C83 -61.2(5)
O17 Ce3 O21 C93 26.6(4)
O19 Ce3 O21 C93 -125.7(4)
O23 Ce3 O21 C93 125.2(4)
N10 Ce3 O21 C93 162.6(4)
N11 Ce3 O21 C93 -44.0(4)
N12 Ce3 O21 C93 -59.9(5)
N9 Ce3 O21 C93 95.5(4)
O17 Ce3 O23 C101 -127.4(5)
O19 Ce3 O23 C101 24.7(5)
O21 Ce3 O23 C101 131.9(5)
N10 Ce3 O23 C101 92.8(5)
N11 Ce3 O23 C101 -63.0(5)
N12 Ce3 O23 C101 -44.4(5)
N9 Ce3 O23 C101 160.6(5)
C17 N1 C1 C2 -168.7(5)
Ce1 N1 C1 C2 59.8(6)
N1 C1 C2 C3 -57.2(7)
N1 C1 C2 C7 123.8(6)
Ce1 O1 C3 C2 62.1(7)
Ce1 O1 C3 C4 -118.7(5)
C7 C2 C3 O1 178.6(5)
C1 C2 C3 O1 -0.4(8)
C7 C2 C3 C4 -0.6(8)
C1 C2 C3 C4 -179.6(5)
C8 O2 C4 C5 -4.6(9)
C8 O2 C4 C3 174.5(5)
O1 C3 C4 O2 1.6(8)
C2 C3 C4 O2 -179.2(5)
O1 C3 C4 C5 -179.3(5)
C2 C3 C4 C5 0.0(9)
O2 C4 C5 C6 -179.9(6)
C3 C4 C5 C6 1.1(10)
C4 C5 C6 C7 -1.5(11)
C5 C6 C7 C2 0.9(12)
C3 C2 C7 C6 0.2(10)
C1 C2 C7 C6 179.2(6)
C18 N2 C9 C10 -160.8(5)
Ce1 N2 C9 C10 66.1(6)
N2 C9 C10 C15 117.9(6)
N2 C9 C10 C11 -59.0(7)
Ce1 O3 C11 C10 62.2(7)
Ce1 O3 C11 C12 -115.8(5)
C15 C10 C11 O3 -179.7(6)
C9 C10 C11 O3 -2.8(8)
C15 C10 C11 C12 -1.6(8)
C9 C10 C11 C12 175.3(5)
C16 O4 C12 C13 -11.0(9)
C16 O4 C12 C11 170.2(5)
O3 C11 C12 C13 -180.0(6)
C10 C11 C12 C13 1.9(9)
O3 C11 C12 O4 -1.1(8)
C10 C11 C12 O4 -179.2(5)
O4 C12 C13 C14 179.2(6)
C11 C12 C13 C14 -2.0(10)
C12 C13 C14 C15 1.8(11)
C13 C14 C15 C10 -1.5(10)
C11 C10 C15 C14 1.4(9)
C9 C10 C15 C14 -175.4(6)
C1 N1 C17 C18 177.2(5)
Ce1 N1 C17 C18 -48.6(6)
C9 N2 C18 C17 -178.6(5)
Ce1 N2 C18 C17 -44.6(6)
N1 C17 C18 N2 61.7(7)
C35 N3 C19 C20 -163.7(5)
Ce1 N3 C19 C20 63.9(5)
N3 C19 C20 C25 116.1(6)
N3 C19 C20 C21 -60.1(6)
Ce1 O5 C21 C20 63.6(7)
Ce1 O5 C21 C22 -114.5(5)
C25 C20 C21 O5 -178.6(5)
C19 C20 C21 O5 -2.3(7)
C25 C20 C21 C22 -0.5(8)
C19 C20 C21 C22 175.8(4)
C26 O6 C22 C23 -11.0(8)
C26 O6 C22 C21 170.6(4)
O5 C21 C22 C23 179.9(5)
C20 C21 C22 C23 1.8(8)
O5 C21 C22 O6 -1.6(7)
C20 C21 C22 O6 -179.8(4)
O6 C22 C23 C24 -179.8(5)
C21 C22 C23 C24 -1.6(9)
C22 C23 C24 C25 0.1(9)
C21 C20 C25 C24 -1.0(8)
C19 C20 C25 C24 -177.0(5)
C23 C24 C25 C20 1.2(9)
C36 N4 C27 C28 -164.1(5)
Ce1 N4 C27 C28 62.3(5)
N4 C27 C28 C33 124.8(6)
N4 C27 C28 C29 -55.0(7)
Ce1 O7 C29 C30 -119.9(6)
Ce1 O7 C29 C28 58.9(7)
C33 C28 C29 O7 178.6(5)
C27 C28 C29 O7 -1.6(8)
C33 C28 C29 C30 -2.6(8)
C27 C28 C29 C30 177.2(5)
C34 O8 C30 C31 -11.1(9)
C34 O8 C30 C29 169.7(6)
O7 C29 C30 C31 -177.5(5)
C28 C29 C30 C31 3.7(9)
O7 C29 C30 O8 1.7(8)
C28 C29 C30 O8 -177.1(5)
O8 C30 C31 C32 178.0(6)
C29 C30 C31 C32 -2.8(10)
C30 C31 C32 C33 0.9(11)
C31 C32 C33 C28 0.1(11)
C29 C28 C33 C32 0.8(9)
C27 C28 C33 C32 -179.1(6)
C19 N3 C35 C36 178.2(5)
Ce1 N3 C35 C36 -48.1(6)
C27 N4 C36 C35 -179.1(5)
Ce1 N4 C36 C35 -43.4(6)
N3 C35 C36 N4 61.2(7)
C53 N5 C37 C38 164.9(5)
Ce2 N5 C37 C38 -63.7(5)
N5 C37 C38 C39 60.1(7)
N5 C37 C38 C43 -117.5(6)
Ce2 O9 C39 C38 -64.4(6)
Ce2 O9 C39 C40 114.2(5)
C43 C38 C39 O9 -179.8(5)
C37 C38 C39 O9 2.7(8)
C43 C38 C39 C40 1.7(8)
C37 C38 C39 C40 -175.9(5)
C44 O10 C40 C41 13.2(8)
C44 O10 C40 C39 -166.3(4)
O9 C39 C40 C41 -179.8(5)
C38 C39 C40 C41 -1.2(8)
O9 C39 C40 O10 -0.3(7)
C38 C39 C40 O10 178.3(5)
O10 C40 C41 C42 -179.4(5)
C39 C40 C41 C42 0.0(9)
C40 C41 C42 C43 0.8(10)
C41 C42 C43 C38 -0.3(9)
C39 C38 C43 C42 -0.9(9)
C37 C38 C43 C42 176.6(5)
C54 N6 C45 C46 162.5(4)
Ce2 N6 C45 C46 -67.7(5)
N6 C45 C46 C51 -118.5(6)
N6 C45 C46 C47 57.5(7)
Ce2 O11 C47 C48 117.4(5)
Ce2 O11 C47 C46 -60.9(7)
C51 C46 C47 O11 -178.4(5)
C45 C46 C47 O11 5.5(8)
C51 C46 C47 C48 3.3(8)
C45 C46 C47 C48 -172.8(5)
C52 O12 C48 C49 14.1(8)
C52 O12 C48 C47 -165.8(5)
O11 C47 C48 O12 -1.4(7)
C46 C47 C48 O12 176.9(5)
O11 C47 C48 C49 178.7(5)
C46 C47 C48 C49 -3.0(8)
O12 C48 C49 C50 -177.8(5)
C47 C48 C49 C50 2.1(9)
C48 C49 C50 C51 -1.5(9)
C49 C50 C51 C46 2.0(10)
C47 C46 C51 C50 -2.9(9)
C45 C46 C51 C50 173.1(6)
C37 N5 C53 C54 -179.0(5)
Ce2 N5 C53 C54 47.3(5)
C45 N6 C54 C53 177.4(4)
Ce2 N6 C54 C53 45.7(5)
N5 C53 C54 N6 -64.0(6)
C71 N7 C55 C56 164.9(4)
Ce2 N7 C55 C56 -65.0(5)
N7 C55 C56 C61 -113.6(6)
N7 C55 C56 C57 62.0(6)
Ce2 O13 C57 C56 -63.1(6)
Ce2 O13 C57 C58 114.7(5)
C61 C56 C57 O13 177.3(5)
C55 C56 C57 O13 1.5(8)
C61 C56 C57 C58 -0.4(8)
C55 C56 C57 C58 -176.2(5)
C62 O14 C58 C59 12.6(8)
C62 O14 C58 C57 -166.6(5)
O13 C57 C58 C59 -178.1(5)
C56 C57 C58 C59 -0.3(8)
O13 C57 C58 O14 1.2(7)
C56 C57 C58 O14 178.9(5)
O14 C58 C59 C60 -179.1(5)
C57 C58 C59 C60 0.0(8)
C58 C59 C60 C61 1.0(9)
C59 C60 C61 C56 -1.8(9)
C57 C56 C61 C60 1.5(8)
C55 C56 C61 C60 177.1(5)
C72 N8 C63 C64 159.2(5)
Ce2 N8 C63 C64 -71.3(5)
N8 C63 C64 C69 -120.5(6)
N8 C63 C64 C65 55.6(7)
Ce2 O15 C65 C64 -57.6(7)
Ce2 O15 C65 C66 122.6(5)
C69 C64 C65 O15 -176.9(5)
C63 C64 C65 O15 7.0(8)
C69 C64 C65 C66 2.9(8)
C63 C64 C65 C66 -173.3(5)
C70 O16 C66 C67 9.9(8)
C70 O16 C66 C65 -169.3(5)
O15 C65 C66 C67 177.2(5)
C64 C65 C66 C67 -2.6(9)
O15 C65 C66 O16 -3.6(8)
C64 C65 C66 O16 176.7(5)
O16 C66 C67 C68 -178.6(5)
C65 C66 C67 C68 0.6(9)
C66 C67 C68 C69 1.2(10)
C67 C68 C69 C64 -1.0(10)
C65 C64 C69 C68 -1.2(9)
C63 C64 C69 C68 174.8(5)
C55 N7 C71 C72 -178.0(4)
Ce2 N7 C71 C72 50.2(5)
C63 N8 C72 C71 176.2(5)
Ce2 N8 C72 C71 44.9(5)
N7 C71 C72 N8 -64.4(6)
C89 N9 C73 C74 -163.1(5)
Ce3 N9 C73 C74 65.2(6)
N9 C73 C74 C79 119.0(6)
N9 C73 C74 C75 -59.5(7)
Ce3 O17 C75 C76 -116.5(5)
Ce3 O17 C75 C74 63.6(6)
C79 C74 C75 O17 178.7(5)
C73 C74 C75 O17 -2.7(8)
C79 C74 C75 C76 -1.1(8)
C73 C74 C75 C76 177.4(5)
C80 O18 C76 C77 -4.5(8)
C80 O18 C76 C75 175.2(5)
O17 C75 C76 O18 1.3(8)
C74 C75 C76 O18 -178.8(5)
O17 C75 C76 C77 -179.0(5)
C74 C75 C76 C77 0.9(9)
O18 C76 C77 C78 179.1(6)
C75 C76 C77 C78 -0.6(9)
C76 C77 C78 C79 0.5(11)
C77 C78 C79 C74 -0.8(11)
C75 C74 C79 C78 1.1(10)
C73 C74 C79 C78 -177.4(6)
C90 N10 C81 C82 -167.0(5)
Ce3 N10 C81 C82 60.7(6)
N10 C81 C82 C83 -56.7(7)
N10 C81 C82 C87 120.4(6)
Ce3 O19 C83 C82 63.9(7)
Ce3 O19 C83 C84 -115.9(5)
C87 C82 C83 O19 -179.8(5)
C81 C82 C83 O19 -2.7(8)
C87 C82 C83 C84 0.0(9)
C81 C82 C83 C84 177.1(5)
C88 O20 C84 C85 -6.8(9)
C88 O20 C84 C83 174.3(5)
O19 C83 C84 O20 -0.1(8)
C82 C83 C84 O20 -179.9(5)
O19 C83 C84 C85 -179.1(5)
C82 C83 C84 C85 1.1(9)
O20 C84 C85 C86 179.4(6)
C83 C84 C85 C86 -1.7(10)
C84 C85 C86 C87 1.3(11)
C85 C86 C87 C82 -0.2(11)
C83 C82 C87 C86 -0.4(10)
C81 C82 C87 C86 -177.4(6)
C73 N9 C89 C90 -178.0(5)
Ce3 N9 C89 C90 -44.5(5)
C81 N10 C90 C89 176.2(5)
Ce3 N10 C90 C89 -48.6(5)
N9 C89 C90 N10 62.9(6)
C107 N11 C91 C92 -163.7(5)
Ce3 N11 C91 C92 62.4(6)
N11 C91 C92 C97 118.9(6)
N11 C91 C92 C93 -59.2(7)
Ce3 O21 C93 C92 63.9(7)
Ce3 O21 C93 C94 -118.3(5)
C97 C92 C93 O21 179.5(5)
C91 C92 C93 O21 -2.5(8)
C97 C92 C93 C94 1.6(8)
C91 C92 C93 C94 179.6(5)
C98 O22 C94 C95 -5.0(10)
C98 O22 C94 C93 175.9(5)
O21 C93 C94 C95 -177.8(5)
C92 C93 C94 C95 0.1(9)
O21 C93 C94 O22 1.4(8)
C92 C93 C94 O22 179.3(5)
O22 C94 C95 C96 -179.9(6)
C93 C94 C95 C96 -0.8(10)
C94 C95 C96 C97 -0.1(10)
C95 C96 C97 C92 1.8(9)
C93 C92 C97 C96 -2.5(9)
C91 C92 C97 C96 179.5(5)
C108 N12 C99 C100 -164.8(5)
Ce3 N12 C99 C100 62.4(5)
N12 C99 C100 C105 120.5(6)
N12 C99 C100 C101 -61.4(6)
Ce3 O23 C101 C102 -117.7(5)
Ce3 O23 C101 C100 63.0(7)
C105 C100 C101 O23 178.3(5)
C99 C100 C101 O23 0.2(8)
C105 C100 C101 C102 -0.9(8)
C99 C100 C101 C102 -179.1(5)
C06B O24 C102 C103 23.6(14)
C06A O24 C102 C103 -15.8(10)
C06B O24 C102 C101 -155.4(11)
C06A O24 C102 C101 165.2(7)
O23 C101 C102 O24 1.2(8)
C100 C101 C102 O24 -179.5(5)
O23 C101 C102 C103 -177.8(5)
C100 C101 C102 C103 1.5(9)
O24 C102 C103 C104 -179.8(6)
C101 C102 C103 C104 -0.8(10)
C102 C103 C104 C105 -0.4(10)
C103 C104 C105 C100 1.0(10)
C101 C100 C105 C104 -0.3(9)
C99 C100 C105 C104 177.8(6)
C91 N11 C107 C108 177.2(5)
Ce3 N11 C107 C108 -47.6(6)
C99 N12 C108 C107 178.5(5)
Ce3 N12 C108 C107 -47.3(5)
N11 C107 C108 N12 63.2(7)
